data_4070322
loop_
_publ_author_name
'Dietrich, H. Martin'
'T\"ornroos, Karl W.'
'Herdtweck, Eberhardt'
'Anwander, Reiner'

_publ_section_title
;
 Tetramethylaluminate and Tetramethylgallate Coordination in Rare-Earth
 Metal Half-Sandwich and Metallocene Complexes
;
_journal_issue 23
_journal_name_full Organometallics
_journal_page_first 6739
_journal_paper_doi 10.1021/om9007168
_journal_volume 28
_journal_year 2009
_chemical_formula_moiety 'C24 H42 Ga La'
_chemical_formula_sum 'C24 H42 Ga La'
_chemical_formula_weight 539.21
_chemical_name_systematic
; 
 ? 
;
_space_group_IT_number 2
_symmetry_cell_setting triclinic
_symmetry_space_group_name_Hall '-P 1'
_symmetry_space_group_name_H-M 'P -1'
_atom_sites_solution_hydrogens geom
_atom_sites_solution_primary direct
_atom_sites_solution_secondary difmap
_audit_creation_method SHELXL-97
_cell_angle_alpha 96.321(1)
_cell_angle_beta 90.709(1)
_cell_angle_gamma 91.209(1)
_cell_formula_units_Z 4
_cell_length_a 11.3547(7)
_cell_length_b 14.6451(9)
_cell_length_c 14.991(1)
_cell_measurement_reflns_used 13990
_cell_measurement_temperature 123(2)
_cell_measurement_theta_max 28.15
_cell_measurement_theta_min 2.27
_cell_volume 2476.9(3)
_computing_cell_refinement
;
Bruker (2004). SAINT, version 6.45a, Bruker AXS Inc., Madison, 
Wisconsin, USA.
;
_computing_data_collection
;
Bruker (1999). SMART, version 5.054, APEX2, Bruker AXS Inc., 
Madison, Wisconsin, USA. 
;
_computing_data_reduction
;
Bruker (2004). SAINT, version 6.45a, Bruker AXS Inc., Madison, 
Wisconsin, USA.
;
_computing_molecular_graphics
;
Brandenburg, K. (2007). DIAMOND. Version 3.1. Crystal Impact GbR, Bonn, 
Germany.
;
_computing_publication_material
;
Bruker AXS (2003). SHELXTL. Version 6.14. Bruker AXS Inc., Madison, 
Wisconsin, USA.
;
_computing_structure_refinement
;
Sheldrick, G. M. (2008). Acta Crystallographica, A64, 112-122.
;
_computing_structure_solution
;     
Sheldrick, G. M. (2008). Acta Crystallographica, A64, 112-122.
;
_diffrn_ambient_temperature 123(2)
_diffrn_detector_area_resol_mean '48 \um'
_diffrn_measured_fraction_theta_full 0.995
_diffrn_measured_fraction_theta_max 0.995
_diffrn_measurement_device_type 'Bruker TXS APEX-II CCD'
_diffrn_measurement_method 'omega scans'
_diffrn_radiation_monochromator graphite
_diffrn_radiation_source 'rotating anode'
_diffrn_radiation_type MoK\a
_diffrn_radiation_wavelength 0.71073
_diffrn_reflns_av_R_equivalents 0.0396
_diffrn_reflns_av_sigmaI/netI 0.0386
_diffrn_reflns_limit_h_max 15
_diffrn_reflns_limit_h_min -15
_diffrn_reflns_limit_k_max 19
_diffrn_reflns_limit_k_min -19
_diffrn_reflns_limit_l_max 19
_diffrn_reflns_limit_l_min -19
_diffrn_reflns_number 36343
_diffrn_reflns_theta_full 28.15
_diffrn_reflns_theta_max 28.15
_diffrn_reflns_theta_min 1.37
_diffrn_standards_number 0
_exptl_absorpt_coefficient_mu 2.794
_exptl_absorpt_correction_T_max 0.9334
_exptl_absorpt_correction_T_min 0.3356
_exptl_absorpt_correction_type multi-scan
_exptl_absorpt_process_details
;
SADABS version 2008/1, G.M Sheldrick, University of 
G\"ttingen, Germany, 2008.
;
_exptl_crystal_colour colourless
_exptl_crystal_density_diffrn 1.446
_exptl_crystal_density_method 'not measured'
_exptl_crystal_description plate
_exptl_crystal_F_000 1096
_exptl_crystal_size_max 0.50
_exptl_crystal_size_mid 0.30
_exptl_crystal_size_min 0.03
_refine_diff_density_max 2.307
_refine_diff_density_min -1.563
_refine_diff_density_rms 0.145
_refine_ls_extinction_method none
_refine_ls_goodness_of_fit_ref 1.062
_refine_ls_hydrogen_treatment mixed
_refine_ls_matrix_type full
_refine_ls_number_parameters 419
_refine_ls_number_reflns 12084
_refine_ls_number_restraints 24
_refine_ls_restrained_S_all 1.069
_refine_ls_R_factor_all 0.0514
_refine_ls_R_factor_gt 0.0430
_refine_ls_shift/su_max 0.002
_refine_ls_shift/su_mean 0.000
_refine_ls_structure_factor_coef Fsqd
_refine_ls_weighting_details 'calc w=1/[\s^2^(Fo^2^)+(0.0486P)^2^+9.6011P] where P=(Fo^2^+2Fc^2^)/3'
_refine_ls_weighting_scheme calc
_refine_ls_wR_factor_gt 0.1060
_refine_ls_wR_factor_ref 0.1115
_reflns_number_gt 10388
_reflns_number_total 12084
_reflns_threshold_expression I>2\s(I)
_cod_data_source_file om9007168_si_002.cif
_cod_data_source_block Compound5b
_cod_database_code 4070322

loop_
_symmetry_equiv_pos_as_xyz
'x, y, z'
'-x, -y, -z'

loop_
_atom_site_label
_atom_site_type_symbol
_atom_site_fract_x
_atom_site_fract_y
_atom_site_fract_z
_atom_site_U_iso_or_equiv
_atom_site_adp_type
_atom_site_occupancy
_atom_site_symmetry_multiplicity
_atom_site_calc_flag
_atom_site_refinement_flags
_atom_site_disorder_assembly
_atom_site_disorder_group
La1 La 0.954669(18) 0.217551(15) 0.261825(15) 0.01677(6) Uani 1 1 d . . .
Ga1 Ga 0.67027(4) 0.23130(4) 0.28506(4) 0.03006(12) Uani 1 1 d . . .
C1 C 0.7793(4) 0.3414(3) 0.2597(3) 0.0295(9) Uani 1 1 d D . .
H1A H 0.713(5) 0.392(4) 0.264(4) 0.044 Uiso 1 1 d D . .
H1B H 0.816(5) 0.345(4) 0.198(4) 0.044 Uiso 1 1 d D . .
H1C H 0.843(6) 0.373(4) 0.299(4) 0.044 Uiso 1 1 d D . .
C2 C 0.7614(4) 0.1093(3) 0.2836(4) 0.0308(10) Uani 1 1 d D . .
H2A H 0.701(6) 0.074(4) 0.295(4) 0.046 Uiso 1 1 d D . .
H2B H 0.815(6) 0.092(4) 0.330(4) 0.046 Uiso 1 1 d D . .
H2C H 0.793(6) 0.078(4) 0.226(4) 0.046 Uiso 1 1 d D . .
C3 C 0.5502(5) 0.2126(5) 0.1859(4) 0.0480(14) Uani 1 1 d . . .
H3A H 0.4729 0.2308 0.2091 0.072 Uiso 1 1 calc R . .
H3B H 0.5467 0.1476 0.1617 0.072 Uiso 1 1 calc R . .
H3C H 0.5721 0.2501 0.1382 0.072 Uiso 1 1 calc R . .
C4 C 0.5990(5) 0.2587(5) 0.4060(4) 0.0453(13) Uani 1 1 d . . .
H4A H 0.5500 0.3131 0.4063 0.068 Uiso 1 1 calc R . .
H4B H 0.6618 0.2706 0.4515 0.068 Uiso 1 1 calc R . .
H4C H 0.5503 0.2061 0.4193 0.068 Uiso 1 1 calc R . .
C5 C 0.9205(4) 0.1645(3) 0.0791(3) 0.0246(8) Uani 1 1 d . . .
C6 C 0.9941(4) 0.0976(3) 0.1101(3) 0.0241(8) Uani 1 1 d . . .
C7 C 1.1068(4) 0.1388(3) 0.1302(3) 0.0231(8) Uani 1 1 d . . .
C8 C 1.1012(4) 0.2320(3) 0.1132(3) 0.0243(8) Uani 1 1 d . . .
C9 C 0.9859(4) 0.2479(3) 0.0819(3) 0.0248(8) Uani 1 1 d . . .
C10 C 0.7962(4) 0.1476(4) 0.0429(3) 0.0345(11) Uani 1 1 d . . .
H10A H 0.7590 0.0976 0.0716 0.052 Uiso 1 1 calc R . .
H10B H 0.7982 0.1306 -0.0221 0.052 Uiso 1 1 calc R . .
H10C H 0.7510 0.2036 0.0558 0.052 Uiso 1 1 calc R . .
C11 C 0.9643(4) -0.0021(3) 0.1154(3) 0.0327(10) Uani 1 1 d . . .
H11A H 0.8785 -0.0109 0.1162 0.049 Uiso 1 1 calc R . .
H11B H 0.9989 -0.0213 0.1704 0.049 Uiso 1 1 calc R . .
H11C H 0.9960 -0.0392 0.0631 0.049 Uiso 1 1 calc R . .
C12 C 1.2142(4) 0.0865(3) 0.1497(3) 0.0318(10) Uani 1 1 d . . .
H12A H 1.2020 0.0562 0.2041 0.048 Uiso 1 1 calc R . .
H12B H 1.2823 0.1289 0.1588 0.048 Uiso 1 1 calc R . .
H12C H 1.2288 0.0401 0.0990 0.048 Uiso 1 1 calc R . .
C13 C 1.2023(5) 0.3006(4) 0.1171(4) 0.0357(11) Uani 1 1 d . . .
H13A H 1.2742 0.2719 0.1362 0.054 Uiso 1 1 calc R . .
H13B H 1.1848 0.3537 0.1601 0.054 Uiso 1 1 calc R . .
H13C H 1.2137 0.3208 0.0575 0.054 Uiso 1 1 calc R . .
C14 C 0.9486(5) 0.3347(4) 0.0459(4) 0.0374(11) Uani 1 1 d . . .
H14A H 0.8628 0.3334 0.0377 0.056 Uiso 1 1 calc R . .
H14B H 0.9863 0.3395 -0.0119 0.056 Uiso 1 1 calc R . .
H14C H 0.9724 0.3877 0.0884 0.056 Uiso 1 1 calc R . .
C15 C 0.9863(4) 0.3015(3) 0.4396(3) 0.0237(8) Uani 1 1 d . . .
C16 C 1.0906(4) 0.3199(3) 0.3939(3) 0.0236(8) Uani 1 1 d . . .
C17 C 1.1510(4) 0.2361(3) 0.3757(3) 0.0258(9) Uani 1 1 d . . .
C18 C 1.0813(4) 0.1660(3) 0.4081(3) 0.0253(9) Uani 1 1 d . . .
C19 C 0.9806(4) 0.2062(3) 0.4481(3) 0.0249(8) Uani 1 1 d . . .
C20 C 0.9054(5) 0.3729(4) 0.4827(3) 0.0355(11) Uani 1 1 d . . .
H20A H 0.9170 0.4303 0.4556 0.053 Uiso 1 1 calc R . .
H20B H 0.9230 0.3837 0.5472 0.053 Uiso 1 1 calc R . .
H20C H 0.8234 0.3513 0.4733 0.053 Uiso 1 1 calc R . .
C21 C 1.1342(5) 0.4122(3) 0.3710(4) 0.0369(11) Uani 1 1 d . . .
H21A H 1.0669 0.4488 0.3561 0.055 Uiso 1 1 calc R . .
H21B H 1.1865 0.4036 0.3193 0.055 Uiso 1 1 calc R . .
H21C H 1.1775 0.4441 0.4226 0.055 Uiso 1 1 calc R . .
C22 C 1.2762(4) 0.2285(4) 0.3434(4) 0.0372(11) Uani 1 1 d . . .
H22A H 1.2911 0.1646 0.3204 0.056 Uiso 1 1 calc R . .
H22B H 1.3307 0.2481 0.3933 0.056 Uiso 1 1 calc R . .
H22C H 1.2879 0.2680 0.2954 0.056 Uiso 1 1 calc R . .
C23 C 1.1114(5) 0.0667(3) 0.4048(4) 0.0381(11) Uani 1 1 d . . .
H23A H 1.0462 0.0287 0.3765 0.057 Uiso 1 1 calc R . .
H23B H 1.1247 0.0509 0.4659 0.057 Uiso 1 1 calc R . .
H23C H 1.1830 0.0553 0.3698 0.057 Uiso 1 1 calc R . .
C24 C 0.8915(5) 0.1601(4) 0.5024(3) 0.0378(11) Uani 1 1 d . . .
H24A H 0.8868 0.0943 0.4816 0.057 Uiso 1 1 calc R . .
H24B H 0.8143 0.1872 0.4951 0.057 Uiso 1 1 calc R . .
H24C H 0.9153 0.1688 0.5659 0.057 Uiso 1 1 calc R . .
La2 La 0.554395(19) -0.286702(16) 0.241249(16) 0.02101(7) Uani 1 1 d . A .
Ga2 Ga 0.26956(4) -0.30098(4) 0.20808(4) 0.03139(12) Uani 1 1 d . . .
C1A C 0.3507(6) -0.2818(6) 0.3339(4) 0.0561(18) Uani 1 1 d D A .
H1AA H 0.269(8) -0.288(6) 0.362(6) 0.084 Uiso 1 1 d D . .
H1AB H 0.387(8) -0.225(6) 0.360(6) 0.084 Uiso 1 1 d D . .
H1AC H 0.403(8) -0.321(6) 0.357(6) 0.084 Uiso 1 1 d D . .
C2A C 0.3907(4) -0.3085(4) 0.1044(3) 0.0292(9) Uani 1 1 d D A .
H2AA H 0.335(5) -0.311(4) 0.052(4) 0.044 Uiso 1 1 d D . .
H2AB H 0.441(6) -0.360(4) 0.099(4) 0.044 Uiso 1 1 d D . .
H2AC H 0.444(6) -0.257(4) 0.093(4) 0.044 Uiso 1 1 d D . .
C3A C 0.1661(4) -0.1937(4) 0.2024(4) 0.0421(12) Uani 1 1 d . A .
H3AA H 0.1150 -0.2041 0.1490 0.063 Uiso 1 1 calc R . .
H3AB H 0.2148 -0.1381 0.1992 0.063 Uiso 1 1 calc R . .
H3AC H 0.1176 -0.1860 0.2562 0.063 Uiso 1 1 calc R . .
C4A C 0.1786(5) -0.4195(4) 0.1943(6) 0.0584(19) Uani 1 1 d . A .
H4AA H 0.1385 -0.4274 0.1356 0.088 Uiso 1 1 calc R . .
H4AB H 0.1201 -0.4192 0.2418 0.088 Uiso 1 1 calc R . .
H4AC H 0.2325 -0.4703 0.1987 0.088 Uiso 1 1 calc R . .
C5A C 0.5580(4) -0.0926(3) 0.2416(3) 0.0304(7) Uani 0.533(4) 1 d PG A 1
C6A C 0.6202(4) -0.1249(3) 0.1635(3) 0.0304(7) Uani 0.533(4) 1 d PG A 1
C7A C 0.7279(4) -0.1609(3) 0.1910(3) 0.0304(7) Uani 0.533(4) 1 d PG A 1
C8A C 0.7323(4) -0.1508(3) 0.2860(3) 0.0269(13) Uani 0.533(4) 1 d PG A 1
C9A C 0.6273(4) -0.1086(3) 0.3173(3) 0.0304(7) Uani 0.533(4) 1 d PG A 1
C10A C 0.4391(5) -0.0489(5) 0.2437(4) 0.0521(10) Uani 0.533(4) 1 d PG A 1
H10D H 0.4197 -0.0272 0.3059 0.078 Uiso 0.533(4) 1 calc PR A 1
H10E H 0.3794 -0.0942 0.2188 0.078 Uiso 0.533(4) 1 calc PR A 1
H10F H 0.4409 0.0032 0.2079 0.078 Uiso 0.533(4) 1 calc PR A 1
C11A C 0.5791(6) -0.1216(5) 0.0681(4) 0.0521(10) Uani 0.533(4) 1 d PG A 1
H11D H 0.5050 -0.0885 0.0677 0.078 Uiso 0.533(4) 1 calc PR A 1
H11E H 0.5666 -0.1843 0.0389 0.078 Uiso 0.533(4) 1 calc PR A 1
H11F H 0.6389 -0.0898 0.0356 0.078 Uiso 0.533(4) 1 calc PR A 1
C12A C 0.8214(6) -0.2026(5) 0.1298(4) 0.0521(10) Uani 0.533(4) 1 d PG A 1
H12D H 0.8967 -0.2011 0.1627 0.078 Uiso 0.533(4) 1 calc PR A 1
H12E H 0.8293 -0.1674 0.0782 0.078 Uiso 0.533(4) 1 calc PR A 1
H12F H 0.7989 -0.2664 0.1088 0.078 Uiso 0.533(4) 1 calc PR A 1
C13A C 0.8312(6) -0.1799(5) 0.3436(4) 0.0521(10) Uani 0.533(4) 1 d PG A 1
H13D H 0.7988 -0.2149 0.3901 0.078 Uiso 0.533(4) 1 calc PR A 1
H13E H 0.8740 -0.1253 0.3720 0.078 Uiso 0.533(4) 1 calc PR A 1
H13F H 0.8851 -0.2184 0.3063 0.078 Uiso 0.533(4) 1 calc PR A 1
C14A C 0.5949(6) -0.0849(5) 0.4140(4) 0.0521(10) Uani 0.533(4) 1 d PG A 1
H14D H 0.5099 -0.0753 0.4180 0.078 Uiso 0.533(4) 1 calc PR A 1
H14E H 0.6375 -0.0286 0.4385 0.078 Uiso 0.533(4) 1 calc PR A 1
H14F H 0.6164 -0.1354 0.4485 0.078 Uiso 0.533(4) 1 calc PR A 1
C5B C 0.5284(4) -0.0894(4) 0.2867(3) 0.0304(7) Uani 0.467(4) 1 d PG A 2
C6B C 0.5505(4) -0.1042(3) 0.1940(3) 0.0304(7) Uani 0.467(4) 1 d PG A 2
C7B C 0.6665(4) -0.1355(4) 0.1832(3) 0.0304(7) Uani 0.467(4) 1 d PG A 2
C8B C 0.7160(4) -0.1401(4) 0.2692(3) 0.0269(13) Uani 0.467(4) 1 d PG A 2
C9B C 0.6306(4) -0.1116(4) 0.3331(3) 0.0304(7) Uani 0.467(4) 1 d PG A 2
C10B C 0.4159(6) -0.0559(6) 0.3285(5) 0.0521(10) Uani 0.467(4) 1 d PG A 2
H10G H 0.4088 -0.0772 0.3879 0.078 Uiso 0.467(4) 1 calc PR A 2
H10H H 0.3490 -0.0801 0.2904 0.078 Uiso 0.467(4) 1 calc PR A 2
H10I H 0.4162 0.0114 0.3344 0.078 Uiso 0.467(4) 1 calc PR A 2
C11B C 0.4657(6) -0.0892(6) 0.1200(5) 0.0521(10) Uani 0.467(4) 1 d PG A 2
H11G H 0.5065 -0.0578 0.0745 0.078 Uiso 0.467(4) 1 calc PR A 2
H11H H 0.4010 -0.0514 0.1445 0.078 Uiso 0.467(4) 1 calc PR A 2
H11I H 0.4340 -0.1487 0.0925 0.078 Uiso 0.467(4) 1 calc PR A 2
C12B C 0.7265(6) -0.1597(6) 0.0956(5) 0.0521(10) Uani 0.467(4) 1 d PG A 2
H12G H 0.7359 -0.1046 0.0646 0.078 Uiso 0.467(4) 1 calc PR A 2
H12H H 0.6788 -0.2060 0.0582 0.078 Uiso 0.467(4) 1 calc PR A 2
H12I H 0.8042 -0.1845 0.1068 0.078 Uiso 0.467(4) 1 calc PR A 2
C13B C 0.8379(6) -0.1700(6) 0.2891(5) 0.0521(10) Uani 0.467(4) 1 d PG A 2
H13G H 0.8949 -0.1366 0.2555 0.078 Uiso 0.467(4) 1 calc PR A 2
H13H H 0.8438 -0.2362 0.2713 0.078 Uiso 0.467(4) 1 calc PR A 2
H13I H 0.8549 -0.1568 0.3535 0.078 Uiso 0.467(4) 1 calc PR A 2
C14B C 0.6459(6) -0.1058(6) 0.4330(5) 0.0521(10) Uani 0.467(4) 1 d PG A 2
H14G H 0.5733 -0.1272 0.4595 0.078 Uiso 0.467(4) 1 calc PR A 2
H14H H 0.6633 -0.0420 0.4571 0.078 Uiso 0.467(4) 1 calc PR A 2
H14I H 0.7112 -0.1445 0.4477 0.078 Uiso 0.467(4) 1 calc PR A 2
C15A C 0.5479(3) -0.4683(3) 0.2943(3) 0.0291(7) Uani 0.585(4) 1 d PG A 3
C16A C 0.6539(3) -0.4276(3) 0.3312(3) 0.0291(7) Uani 0.585(4) 1 d PG A 3
C17A C 0.7322(3) -0.4190(3) 0.2602(3) 0.0291(7) Uani 0.585(4) 1 d PG A 3
C18A C 0.6747(3) -0.4544(3) 0.1794(3) 0.0291(7) Uani 0.585(4) 1 d PG A 3
C19A C 0.5608(3) -0.4848(3) 0.2005(3) 0.0291(7) Uani 0.585(4) 1 d PG A 3
C20A C 0.4404(5) -0.4901(5) 0.3458(4) 0.0609(11) Uani 0.585(4) 1 d PG A 3
H20D H 0.4506 -0.4644 0.4086 0.091 Uiso 0.585(4) 1 calc PR A 3
H20E H 0.4290 -0.5569 0.3426 0.091 Uiso 0.585(4) 1 calc PR A 3
H20F H 0.3713 -0.4633 0.3198 0.091 Uiso 0.585(4) 1 calc PR A 3
C21A C 0.6788(5) -0.3986(5) 0.4288(4) 0.0609(11) Uani 0.585(4) 1 d PG A 3
H21D H 0.6143 -0.3611 0.4541 0.091 Uiso 0.585(4) 1 calc PR A 3
H21E H 0.7527 -0.3626 0.4353 0.091 Uiso 0.585(4) 1 calc PR A 3
H21F H 0.6857 -0.4532 0.4607 0.091 Uiso 0.585(4) 1 calc PR A 3
C22A C 0.8551(5) -0.3793(5) 0.2690(4) 0.0609(11) Uani 0.585(4) 1 d PG A 3
H22D H 0.8610 -0.3255 0.2356 0.091 Uiso 0.585(4) 1 calc PR A 3
H22E H 0.9108 -0.4256 0.2447 0.091 Uiso 0.585(4) 1 calc PR A 3
H22F H 0.8740 -0.3608 0.3325 0.091 Uiso 0.585(4) 1 calc PR A 3
C23A C 0.7257(5) -0.4588(5) 0.0873(4) 0.0609(11) Uani 0.585(4) 1 d PG A 3
H23D H 0.8024 -0.4267 0.0905 0.091 Uiso 0.585(4) 1 calc PR A 3
H23E H 0.6724 -0.4295 0.0477 0.091 Uiso 0.585(4) 1 calc PR A 3
H23F H 0.7356 -0.5232 0.0635 0.091 Uiso 0.585(4) 1 calc PR A 3
C24A C 0.4694(5) -0.5273(5) 0.1348(4) 0.0609(11) Uani 0.585(4) 1 d PG A 3
H24D H 0.4602 -0.4887 0.0859 0.091 Uiso 0.585(4) 1 calc PR A 3
H24E H 0.3940 -0.5325 0.1652 0.091 Uiso 0.585(4) 1 calc PR A 3
H24F H 0.4941 -0.5886 0.1102 0.091 Uiso 0.585(4) 1 calc PR A 3
C15B C 0.5626(5) -0.4754(4) 0.2507(4) 0.0291(7) Uani 0.415(4) 1 d PG A 4
C16B C 0.6185(5) -0.4388(4) 0.3316(4) 0.0291(7) Uani 0.415(4) 1 d PG A 4
C17B C 0.7276(5) -0.3993(4) 0.3105(4) 0.0291(7) Uani 0.415(4) 1 d PG A 4
C18B C 0.7390(5) -0.4115(4) 0.2164(4) 0.0291(7) Uani 0.415(4) 1 d PG A 4
C19B C 0.6371(5) -0.4585(4) 0.1795(4) 0.0291(7) Uani 0.415(4) 1 d PG A 4
C20B C 0.4448(7) -0.5237(7) 0.2418(6) 0.0609(11) Uani 0.415(4) 1 d PG A 4
H20G H 0.4277 -0.5508 0.2973 0.091 Uiso 0.415(4) 1 calc PR A 4
H20H H 0.4456 -0.5723 0.1914 0.091 Uiso 0.415(4) 1 calc PR A 4
H20I H 0.3839 -0.4795 0.2310 0.091 Uiso 0.415(4) 1 calc PR A 4
C21B C 0.5705(7) -0.4413(7) 0.4240(5) 0.0609(11) Uani 0.415(4) 1 d PG A 4
H21G H 0.4903 -0.4676 0.4196 0.091 Uiso 0.415(4) 1 calc PR A 4
H21H H 0.5692 -0.3788 0.4548 0.091 Uiso 0.415(4) 1 calc PR A 4
H21I H 0.6206 -0.4793 0.4579 0.091 Uiso 0.415(4) 1 calc PR A 4
C22B C 0.8158(7) -0.3526(7) 0.3764(5) 0.0609(11) Uani 0.415(4) 1 d PG A 4
H22G H 0.8162 -0.3837 0.4310 0.091 Uiso 0.415(4) 1 calc PR A 4
H22H H 0.7945 -0.2883 0.3913 0.091 Uiso 0.415(4) 1 calc PR A 4
H22I H 0.8942 -0.3553 0.3499 0.091 Uiso 0.415(4) 1 calc PR A 4
C23B C 0.8416(7) -0.3801(7) 0.1648(6) 0.0609(11) Uani 0.415(4) 1 d PG A 4
H23G H 0.8166 -0.3317 0.1290 0.091 Uiso 0.415(4) 1 calc PR A 4
H23H H 0.8707 -0.4320 0.1249 0.091 Uiso 0.415(4) 1 calc PR A 4
H23I H 0.9046 -0.3560 0.2067 0.091 Uiso 0.415(4) 1 calc PR A 4
C24B C 0.6123(7) -0.4858(7) 0.0816(5) 0.0609(11) Uani 0.415(4) 1 d PG A 4
H24G H 0.6858 -0.5033 0.0514 0.091 Uiso 0.415(4) 1 calc PR A 4
H24H H 0.5785 -0.4340 0.0550 0.091 Uiso 0.415(4) 1 calc PR A 4
H24I H 0.5564 -0.5381 0.0746 0.091 Uiso 0.415(4) 1 calc PR A 4

loop_
_atom_site_aniso_label
_atom_site_aniso_U_11
_atom_site_aniso_U_22
_atom_site_aniso_U_33
_atom_site_aniso_U_23
_atom_site_aniso_U_13
_atom_site_aniso_U_12
La1 0.01320(11) 0.01634(11) 0.02058(12) 0.00139(8) -0.00098(8) -0.00009(8)
Ga1 0.0142(2) 0.0373(3) 0.0380(3) 0.0011(2) -0.00001(19) 0.00098(19)
C1 0.024(2) 0.028(2) 0.036(3) 0.0042(19) -0.0024(18) 0.0077(18)
C2 0.023(2) 0.027(2) 0.042(3) 0.002(2) 0.0011(19) -0.0085(18)
C3 0.023(2) 0.059(4) 0.059(4) -0.003(3) -0.010(2) 0.001(2)
C4 0.023(2) 0.068(4) 0.044(3) 0.001(3) 0.008(2) 0.003(2)
C5 0.023(2) 0.030(2) 0.0193(19) -0.0018(16) -0.0026(15) 0.0038(17)
C6 0.024(2) 0.0220(19) 0.025(2) -0.0031(16) -0.0006(16) -0.0002(16)
C7 0.022(2) 0.023(2) 0.023(2) -0.0010(16) 0.0022(15) 0.0036(16)
C8 0.023(2) 0.026(2) 0.024(2) 0.0013(16) 0.0036(16) 0.0006(16)
C9 0.028(2) 0.026(2) 0.021(2) 0.0041(16) -0.0003(16) 0.0055(17)
C10 0.026(2) 0.046(3) 0.030(2) -0.003(2) -0.0067(18) 0.001(2)
C11 0.036(3) 0.023(2) 0.038(3) -0.0040(19) 0.003(2) 0.0000(18)
C12 0.023(2) 0.035(2) 0.036(3) -0.002(2) 0.0004(18) 0.0107(18)
C13 0.035(3) 0.034(3) 0.037(3) 0.001(2) 0.007(2) -0.010(2)
C14 0.046(3) 0.035(3) 0.034(3) 0.012(2) 0.006(2) 0.012(2)
C15 0.024(2) 0.026(2) 0.0205(19) 0.0003(16) -0.0014(15) 0.0011(16)
C16 0.024(2) 0.024(2) 0.022(2) -0.0007(16) -0.0036(16) -0.0058(16)
C17 0.0195(19) 0.034(2) 0.023(2) -0.0007(17) -0.0043(16) -0.0008(17)
C18 0.025(2) 0.026(2) 0.025(2) 0.0043(17) -0.0041(16) 0.0021(17)
C19 0.022(2) 0.029(2) 0.026(2) 0.0076(17) -0.0016(16) -0.0024(16)
C20 0.037(3) 0.036(3) 0.032(2) -0.007(2) 0.001(2) 0.007(2)
C21 0.045(3) 0.029(2) 0.035(3) 0.001(2) -0.003(2) -0.014(2)
C22 0.016(2) 0.050(3) 0.043(3) -0.005(2) -0.0028(19) -0.0016(19)
C23 0.044(3) 0.027(2) 0.044(3) 0.007(2) -0.005(2) 0.010(2)
C24 0.035(3) 0.049(3) 0.032(3) 0.017(2) 0.005(2) -0.007(2)
La2 0.01434(11) 0.01996(12) 0.02918(13) 0.00545(9) -0.00324(9) -0.00099(8)
Ga2 0.0151(2) 0.0383(3) 0.0434(3) 0.0166(2) 0.0006(2) 0.00147(19)
C1A 0.033(3) 0.097(6) 0.042(3) 0.015(3) 0.010(2) 0.026(3)
C2A 0.024(2) 0.033(2) 0.031(2) 0.0038(19) -0.0037(18) -0.0033(18)
C3A 0.024(2) 0.052(3) 0.052(3) 0.012(3) 0.002(2) 0.009(2)
C4A 0.026(3) 0.050(3) 0.105(6) 0.039(4) -0.006(3) -0.006(2)
C5A 0.0293(16) 0.0245(13) 0.037(2) 0.0041(14) -0.0034(15) -0.0041(12)
C6A 0.0293(16) 0.0245(13) 0.037(2) 0.0041(14) -0.0034(15) -0.0041(12)
C7A 0.0293(16) 0.0245(13) 0.037(2) 0.0041(14) -0.0034(15) -0.0041(12)
C8A 0.022(3) 0.019(2) 0.039(4) 0.003(2) -0.007(2) -0.003(2)
C9A 0.0293(16) 0.0245(13) 0.037(2) 0.0041(14) -0.0034(15) -0.0041(12)
C10A 0.045(2) 0.053(2) 0.057(2) 0.0012(19) -0.0016(19) -0.0047(17)
C11A 0.045(2) 0.053(2) 0.057(2) 0.0012(19) -0.0016(19) -0.0047(17)
C12A 0.045(2) 0.053(2) 0.057(2) 0.0012(19) -0.0016(19) -0.0047(17)
C13A 0.045(2) 0.053(2) 0.057(2) 0.0012(19) -0.0016(19) -0.0047(17)
C14A 0.045(2) 0.053(2) 0.057(2) 0.0012(19) -0.0016(19) -0.0047(17)
C5B 0.0293(16) 0.0245(13) 0.037(2) 0.0041(14) -0.0034(15) -0.0041(12)
C6B 0.0293(16) 0.0245(13) 0.037(2) 0.0041(14) -0.0034(15) -0.0041(12)
C7B 0.0293(16) 0.0245(13) 0.037(2) 0.0041(14) -0.0034(15) -0.0041(12)
C8B 0.022(3) 0.019(2) 0.039(4) 0.003(2) -0.007(2) -0.003(2)
C9B 0.0293(16) 0.0245(13) 0.037(2) 0.0041(14) -0.0034(15) -0.0041(12)
C10B 0.045(2) 0.053(2) 0.057(2) 0.0012(19) -0.0016(19) -0.0047(17)
C11B 0.045(2) 0.053(2) 0.057(2) 0.0012(19) -0.0016(19) -0.0047(17)
C12B 0.045(2) 0.053(2) 0.057(2) 0.0012(19) -0.0016(19) -0.0047(17)
C13B 0.045(2) 0.053(2) 0.057(2) 0.0012(19) -0.0016(19) -0.0047(17)
C14B 0.045(2) 0.053(2) 0.057(2) 0.0012(19) -0.0016(19) -0.0047(17)
C15A 0.0259(15) 0.0253(12) 0.0375(17) 0.0088(12) -0.0009(15) 0.0049(10)
C16A 0.0259(15) 0.0253(12) 0.0375(17) 0.0088(12) -0.0009(15) 0.0049(10)
C17A 0.0259(15) 0.0253(12) 0.0375(17) 0.0088(12) -0.0009(15) 0.0049(10)
C18A 0.0259(15) 0.0253(12) 0.0375(17) 0.0088(12) -0.0009(15) 0.0049(10)
C19A 0.0259(15) 0.0253(12) 0.0375(17) 0.0088(12) -0.0009(15) 0.0049(10)
C20A 0.053(2) 0.064(3) 0.067(3) 0.014(2) -0.001(2) -0.002(2)
C21A 0.053(2) 0.064(3) 0.067(3) 0.014(2) -0.001(2) -0.002(2)
C22A 0.053(2) 0.064(3) 0.067(3) 0.014(2) -0.001(2) -0.002(2)
C23A 0.053(2) 0.064(3) 0.067(3) 0.014(2) -0.001(2) -0.002(2)
C24A 0.053(2) 0.064(3) 0.067(3) 0.014(2) -0.001(2) -0.002(2)
C15B 0.0259(15) 0.0253(12) 0.0375(17) 0.0088(12) -0.0009(15) 0.0049(10)
C16B 0.0259(15) 0.0253(12) 0.0375(17) 0.0088(12) -0.0009(15) 0.0049(10)
C17B 0.0259(15) 0.0253(12) 0.0375(17) 0.0088(12) -0.0009(15) 0.0049(10)
C18B 0.0259(15) 0.0253(12) 0.0375(17) 0.0088(12) -0.0009(15) 0.0049(10)
C19B 0.0259(15) 0.0253(12) 0.0375(17) 0.0088(12) -0.0009(15) 0.0049(10)
C20B 0.053(2) 0.064(3) 0.067(3) 0.014(2) -0.001(2) -0.002(2)
C21B 0.053(2) 0.064(3) 0.067(3) 0.014(2) -0.001(2) -0.002(2)
C22B 0.053(2) 0.064(3) 0.067(3) 0.014(2) -0.001(2) -0.002(2)
C23B 0.053(2) 0.064(3) 0.067(3) 0.014(2) -0.001(2) -0.002(2)
C24B 0.053(2) 0.064(3) 0.067(3) 0.014(2) -0.001(2) -0.002(2)

loop_
_atom_type_symbol
_atom_type_description
_atom_type_scat_dispersion_real
_atom_type_scat_dispersion_imag
_atom_type_scat_source
C C 0.0033 0.0016 'International Tables Vol C Tables 4.2.6.8 and 6.1.1.4'
H H 0.0000 0.0000 'International Tables Vol C Tables 4.2.6.8 and 6.1.1.4'
Ga Ga 0.2307 1.6083 'International Tables Vol C Tables 4.2.6.8 and 6.1.1.4'
La La -0.2871 2.4523 'International Tables Vol C Tables 4.2.6.8 and 6.1.1.4'

loop_
_geom_angle_atom_site_label_1
_geom_angle_atom_site_label_2
_geom_angle_atom_site_label_3
_geom_angle
C1 La1 C2 78.83(15)
C1 La1 C6 119.47(14)
C2 La1 C6 85.46(14)
C1 La1 C16 95.72(14)
C2 La1 C16 127.95(15)
C6 La1 C16 136.95(13)
C1 La1 C17 125.25(14)
C2 La1 C17 125.06(15)
C6 La1 C17 111.60(13)
C16 La1 C17 29.61(13)
C1 La1 C5 90.69(14)
C2 La1 C5 85.33(15)
C6 La1 C5 29.52(12)
C16 La1 C5 146.72(13)
C17 La1 C5 134.23(13)
C1 La1 C18 128.96(14)
C2 La1 C18 95.78(15)
C6 La1 C18 110.45(13)
C16 La1 C18 48.52(13)
C17 La1 C18 29.43(13)
C5 La1 C18 139.91(13)
C1 La1 C7 133.29(14)
C2 La1 C7 112.83(14)
C6 La1 C7 29.49(12)
C16 La1 C7 108.04(13)
C17 La1 C7 86.26(13)
C5 La1 C7 48.44(12)
C18 La1 C7 95.91(13)
C1 La1 C9 85.01(14)
C2 La1 C9 112.23(15)
C6 La1 C9 48.54(13)
C16 La1 C9 118.84(13)
C17 La1 C9 117.88(13)
C5 La1 C9 29.27(13)
C18 La1 C9 140.50(13)
C7 La1 C9 48.35(12)
C1 La1 C8 109.15(14)
C2 La1 C8 131.72(14)
C6 La1 C8 48.36(13)
C16 La1 C8 99.27(13)
C17 La1 C8 90.01(13)
C5 La1 C8 48.15(13)
C18 La1 C8 111.43(13)
C7 La1 C8 29.21(12)
C9 La1 C8 29.18(12)
C1 La1 C15 82.48(14)
C2 La1 C15 99.76(14)
C6 La1 C15 158.05(13)
C16 La1 C15 29.16(12)
C17 La1 C15 48.26(13)
C5 La1 C15 170.47(13)
C18 La1 C15 48.05(13)
C7 La1 C15 134.29(12)
C9 La1 C15 142.52(13)
C8 La1 C15 128.22(13)
C1 La1 C19 101.11(14)
C2 La1 C19 81.80(14)
C6 La1 C19 133.96(13)
C16 La1 C19 48.11(12)
C17 La1 C19 48.14(13)
C5 La1 C19 160.46(13)
C18 La1 C19 29.02(13)
C7 La1 C19 124.81(13)
C9 La1 C19 165.69(13)
C8 La1 C19 137.88(12)
C15 La1 C19 29.00(12)
C1 La1 H1C 21.4(14)
C2 La1 H1C 94.4(14)
C6 La1 H1C 136.2(14)
C16 La1 H1C 74.5(14)
C17 La1 H1C 104.2(14)
C5 La1 H1C 106.7(14)
C18 La1 H1C 113.2(14)
C7 La1 H1C 138.0(13)
C9 La1 H1C 92.6(13)
C8 La1 H1C 109.1(13)
C15 La1 H1C 65.1(14)
C19 La1 H1C 89.0(13)
C3 Ga1 C4 113.0(2)
C3 Ga1 C2 106.9(2)
C4 Ga1 C2 108.2(2)
C3 Ga1 C1 107.4(2)
C4 Ga1 C1 109.1(2)
C2 Ga1 C1 112.34(18)
C3 Ga1 La1 125.78(18)
C4 Ga1 La1 121.23(16)
C2 Ga1 La1 56.26(13)
C1 Ga1 La1 56.24(12)
Ga1 C1 La1 84.28(15)
Ga1 C1 H1A 97(3)
La1 C1 H1A 175(3)
Ga1 C1 H1B 121(3)
La1 C1 H1B 79(3)
H1A C1 H1B 104(5)
Ga1 C1 H1C 128(3)
La1 C1 H1C 74(4)
H1A C1 H1C 102(5)
H1B C1 H1C 100(5)
Ga1 C2 La1 84.29(16)
Ga1 C2 H2A 97(4)
La1 C2 H2A 176(4)
Ga1 C2 H2B 127(4)
La1 C2 H2B 78(4)
H2A C2 H2B 98(5)
Ga1 C2 H2C 121(4)
La1 C2 H2C 79(4)
H2A C2 H2C 103(5)
H2B C2 H2C 105(5)
Ga1 C3 H3A 109.5
Ga1 C3 H3B 109.5
H3A C3 H3B 109.5
Ga1 C3 H3C 109.5
H3A C3 H3C 109.5
H3B C3 H3C 109.5
Ga1 C4 H4A 109.5
Ga1 C4 H4B 109.5
H4A C4 H4B 109.5
Ga1 C4 H4C 109.5
H4A C4 H4C 109.5
H4B C4 H4C 109.5
C9 C5 C6 108.2(4)
C9 C5 C10 126.0(4)
C6 C5 C10 125.7(4)
C9 C5 La1 76.2(2)
C6 C5 La1 74.5(2)
C10 C5 La1 118.8(3)
C5 C6 C7 108.2(4)
C5 C6 C11 127.3(4)
C7 C6 C11 124.4(4)
C5 C6 La1 76.0(2)
C7 C6 La1 76.9(2)
C11 C6 La1 116.8(3)
C6 C7 C8 107.5(4)
C6 C7 C12 124.1(4)
C8 C7 C12 127.6(4)
C6 C7 La1 73.6(2)
C8 C7 La1 76.0(2)
C12 C7 La1 124.3(3)
C9 C8 C7 108.2(4)
C9 C8 C13 124.8(4)
C7 C8 C13 126.7(4)
C9 C8 La1 74.8(2)
C7 C8 La1 74.8(2)
C13 C8 La1 121.6(3)
C5 C9 C8 107.8(4)
C5 C9 C14 127.1(4)
C8 C9 C14 124.6(4)
C5 C9 La1 74.5(2)
C8 C9 La1 76.0(2)
C14 C9 La1 122.4(3)
C5 C10 H10A 109.5
C5 C10 H10B 109.5
H10A C10 H10B 109.5
C5 C10 H10C 109.5
H10A C10 H10C 109.5
H10B C10 H10C 109.5
C6 C11 H11A 109.5
C6 C11 H11B 109.5
H11A C11 H11B 109.5
C6 C11 H11C 109.5
H11A C11 H11C 109.5
H11B C11 H11C 109.5
C7 C12 H12A 109.5
C7 C12 H12B 109.5
H12A C12 H12B 109.5
C7 C12 H12C 109.5
H12A C12 H12C 109.5
H12B C12 H12C 109.5
C8 C13 H13A 109.5
C8 C13 H13B 109.5
H13A C13 H13B 109.5
C8 C13 H13C 109.5
H13A C13 H13C 109.5
H13B C13 H13C 109.5
C9 C14 H14A 109.5
C9 C14 H14B 109.5
H14A C14 H14B 109.5
C9 C14 H14C 109.5
H14A C14 H14C 109.5
H14B C14 H14C 109.5
C16 C15 C19 107.9(4)
C16 C15 C20 125.3(4)
C19 C15 C20 126.2(4)
C16 C15 La1 73.6(2)
C19 C15 La1 75.6(2)
C20 C15 La1 123.2(3)
C15 C16 C17 108.1(4)
C15 C16 C21 126.7(4)
C17 C16 C21 125.2(4)
C15 C16 La1 77.2(2)
C17 C16 La1 75.3(2)
C21 C16 La1 115.6(3)
C18 C17 C16 107.6(4)
C18 C17 C22 126.8(4)
C16 C17 C22 124.7(4)
C18 C17 La1 75.6(2)
C16 C17 La1 75.1(2)
C22 C17 La1 123.7(3)
C19 C18 C17 108.3(4)
C19 C18 C23 125.4(4)
C17 C18 C23 126.2(4)
C19 C18 La1 77.0(2)
C17 C18 La1 75.0(2)
C23 C18 La1 116.6(3)
C18 C19 C15 108.1(4)
C18 C19 C24 126.4(4)
C15 C19 C24 124.9(4)
C18 C19 La1 74.0(2)
C15 C19 La1 75.4(2)
C24 C19 La1 123.5(3)
C15 C20 H20A 109.5
C15 C20 H20B 109.5
H20A C20 H20B 109.5
C15 C20 H20C 109.5
H20A C20 H20C 109.5
H20B C20 H20C 109.5
C16 C21 H21A 109.5
C16 C21 H21B 109.5
H21A C21 H21B 109.5
C16 C21 H21C 109.5
H21A C21 H21C 109.5
H21B C21 H21C 109.5
C17 C22 H22A 109.5
C17 C22 H22B 109.5
H22A C22 H22B 109.5
C17 C22 H22C 109.5
H22A C22 H22C 109.5
H22B C22 H22C 109.5
C18 C23 H23A 109.5
C18 C23 H23B 109.5
H23A C23 H23B 109.5
C18 C23 H23C 109.5
H23A C23 H23C 109.5
H23B C23 H23C 109.5
C19 C24 H24A 109.5
C19 C24 H24B 109.5
H24A C24 H24B 109.5
C19 C24 H24C 109.5
H24A C24 H24C 109.5
H24B C24 H24C 109.5
C1A La2 C2A 78.71(18)
C1A La2 C7B 124.8(2)
C2A La2 C7B 95.38(14)
C1A La2 C19B 117.0(2)
C2A La2 C19B 87.98(16)
C7B La2 C19B 117.55(15)
C1A La2 C15B 89.5(2)
C2A La2 C15B 92.27(16)
C7B La2 C15B 145.74(15)
C19B La2 C15B 29.38(8)
C1A La2 C8B 119.8(2)
C2A La2 C8B 124.30(15)
C7B La2 C8B 29.43(7)
C19B La2 C8B 118.30(15)
C15B La2 C8B 135.20(15)
C1A La2 C18B 134.6(2)
C2A La2 C18B 112.83(16)
C7B La2 C18B 98.60(15)
C19B La2 C18B 29.23(8)
C15B La2 C18B 48.08(13)
C8B La2 C18B 90.65(15)
C1A La2 C8A 120.0(2)
C2A La2 C8A 131.53(14)
C7B La2 C8A 36.34(13)
C19B La2 C8A 114.59(14)
C15B La2 C8A 128.78(14)
C8B La2 C8A 7.35(14)
C18B La2 C8A 86.07(14)
C1A La2 C9A 93.0(2)
C2A La2 C9A 120.40(14)
C7B La2 C9A 43.25(14)
C19B La2 C9A 143.06(14)
C15B La2 C9A 147.09(14)
C8B La2 C9A 26.91(15)
C18B La2 C9A 113.94(14)
C8A La2 C9A 28.98(6)
C1A La2 C16A 94.98(18)
C2A La2 C16A 126.72(13)
C7B La2 C16A 128.25(13)
C19B La2 C16A 47.88(14)
C15B La2 C16A 34.46(13)
C8B La2 C16A 104.87(13)
C18B La2 C16A 41.89(13)
C8A La2 C16A 97.66(12)
C9A La2 C16A 112.70(12)
C1A La2 C16B 87.9(2)
C2A La2 C16B 120.25(16)
C7B La2 C16B 136.95(15)
C19B La2 C16B 47.99(13)
C15B La2 C16B 29.03(8)
C8B La2 C16B 112.92(15)
C18B La2 C16B 47.64(12)
C8A La2 C16B 105.64(14)
C9A La2 C16B 118.23(14)
C16A La2 C16B 8.70(13)
C1A La2 C7A 138.1(2)
C2A La2 C7A 106.43(13)
C7B La2 C7A 16.59(13)
C19B La2 C7A 104.82(14)
C15B La2 C7A 130.82(14)
C8B La2 C7A 24.40(14)
C18B La2 C7A 82.87(14)
C8A La2 C7A 28.97(6)
C9A La2 C7A 47.70(10)
C16A La2 C7A 112.09(12)
C16B La2 C7A 120.78(14)
C1A La2 H1AC 20(2)
C2A La2 H1AC 92(2)
C7B La2 H1AC 138(2)
C19B La2 H1AC 104(2)
C15B La2 H1AC 74(2)
C8B La2 H1AC 122.7(19)
C18B La2 H1AC 116(2)
C8A La2 H1AC 119.9(19)
C9A La2 H1AC 98.6(19)
C16A La2 H1AC 75(2)
C16B La2 H1AC 68(2)
C7A La2 H1AC 146.2(19)
C1A La2 H2AB 89.8(14)
C2A La2 H2AB 20.3(14)
C7B La2 H2AB 103.1(14)
C19B La2 H2AB 67.8(14)
C15B La2 H2AB 75.3(14)
C8B La2 H2AB 132.1(14)
C18B La2 H2AB 92.9(14)
C8A La2 H2AB 138.0(14)
C9A La2 H2AB 137.5(14)
C16A La2 H2AB 109.3(14)
C16B La2 H2AB 104.3(14)
C7A La2 H2AB 109.2(13)
H1AC La2 H2AB 98(2)
C1A La2 H2AC 91.6(14)
C2A La2 H2AC 20.9(14)
C7B La2 H2AC 74.5(14)
C19B La2 H2AC 96.7(13)
C15B La2 H2AC 109.0(14)
C8B La2 H2AC 103.6(14)
C18B La2 H2AC 114.4(13)
C8A La2 H2AC 110.7(14)
C9A La2 H2AC 103.8(14)
C16A La2 H2AC 142.5(14)
C16B La2 H2AC 138.0(14)
C7A La2 H2AC 85.8(14)
H1AC La2 H2AC 109(2)
H2AB La2 H2AC 33.7(18)
C3A Ga2 C4A 112.1(2)
C3A Ga2 C1A 105.7(3)
C4A Ga2 C1A 109.7(3)
C3A Ga2 C2A 110.6(2)
C4A Ga2 C2A 106.5(3)
C1A Ga2 C2A 112.3(2)
C3A Ga2 La2 124.58(17)
C4A Ga2 La2 123.30(17)
C1A Ga2 La2 55.79(17)
C2A Ga2 La2 56.53(13)
Ga2 C1A La2 84.9(2)
Ga2 C1A H1AA 88(5)
La2 C1A H1AA 171(5)
Ga2 C1A H1AB 125(5)
La2 C1A H1AB 80(5)
H1AA C1A H1AB 109(7)
Ga2 C1A H1AC 127(5)
La2 C1A H1AC 70(5)
H1AA C1A H1AC 110(7)
H1AB C1A H1AC 97(7)
Ga2 C2A La2 84.06(16)
Ga2 C2A H2AA 100(3)
La2 C2A H2AA 174(4)
Ga2 C2A H2AB 117(4)
La2 C2A H2AB 71(4)
H2AA C2A H2AB 111(5)
Ga2 C2A H2AC 123(4)
La2 C2A H2AC 72(4)
H2AA C2A H2AC 102(5)
H2AB C2A H2AC 103(5)
Ga2 C3A H3AA 109.5
Ga2 C3A H3AB 109.5
H3AA C3A H3AB 109.5
Ga2 C3A H3AC 109.5
H3AA C3A H3AC 109.5
H3AB C3A H3AC 109.5
Ga2 C4A H4AA 109.5
Ga2 C4A H4AB 109.5
H4AA C4A H4AB 109.5
Ga2 C4A H4AC 109.5
H4AA C4A H4AC 109.5
H4AB C4A H4AC 109.5
C6A C5A C9A 108.0
C6A C5A C10A 126.0
C9A C5A C10A 126.0
C6A C5A La2 75.65(15)
C9A C5A La2 75.15(15)
C10A C5A La2 115.40(14)
C7A C6A C5A 108.0
C7A C6A C11A 126.0
C5A C6A C11A 126.0
C7A C6A La2 75.20(14)
C5A C6A La2 75.51(15)
C11A C6A La2 115.47(15)
C6A C7A C8A 108.0
C6A C7A C12A 126.0
C8A C7A C12A 126.0
C6A C7A La2 75.92(14)
C8A C7A La2 75.23(15)
C12A C7A La2 115.08(14)
C7A C8A C9A 108.0
C7A C8A C13A 126.0
C9A C8A C13A 126.0
C7A C8A La2 75.80(15)
C9A C8A La2 75.69(15)
C13A C8A La2 114.77(14)
C8A C9A C5A 108.0
C8A C9A C14A 126.0
C5A C9A C14A 126.0
C8A C9A La2 75.33(15)
C5A C9A La2 75.94(14)
C14A C9A La2 114.96(14)
C9B C5B C6B 108.0
C9B C5B C10B 126.0
C6B C5B C10B 126.0
C9B C5B La2 74.69(17)
C6B C5B La2 72.84(16)
C10B C5B La2 118.40(16)
C7B C6B C5B 108.0
C7B C6B C11B 126.0
C5B C6B C11B 126.0
C7B C6B La2 72.23(17)
C5B C6B La2 78.88(17)
C11B C6B La2 115.07(17)
C6B C7B C8B 108.0
C6B C7B C12B 126.0
C8B C7B C12B 126.0
C6B C7B La2 78.67(17)
C8B C7B La2 76.40(18)
C12B C7B La2 111.53(17)
C9B C8B C7B 108.0
C9B C8B C13B 126.0
C7B C8B C13B 126.0
C9B C8B La2 79.51(17)
C7B C8B La2 74.17(17)
C13B C8B La2 112.76(16)
C8B C9B C5B 108.0
C8B C9B C14B 126.0
C5B C9B C14B 126.0
C8B C9B La2 71.79(16)
C5B C9B La2 77.21(17)
C14B C9B La2 117.01(16)
C5B C10B H10G 109.5
C5B C10B H10H 109.5
H10G C10B H10H 109.5
C5B C10B H10I 109.5
H10G C10B H10I 109.5
H10H C10B H10I 109.5
C6B C11B H11G 109.5
C6B C11B H11H 109.5
H11G C11B H11H 109.5
C6B C11B H11I 109.5
H11G C11B H11I 109.5
H11H C11B H11I 109.5
C7B C12B H12G 109.5
C7B C12B H12H 109.5
H12G C12B H12H 109.5
C7B C12B H12I 109.5
H12G C12B H12I 109.5
H12H C12B H12I 109.5
C8B C13B H13G 109.5
C8B C13B H13H 109.5
H13G C13B H13H 109.5
C8B C13B H13I 109.5
H13G C13B H13I 109.5
H13H C13B H13I 109.5
C9B C14B H14G 109.5
C9B C14B H14H 109.5
H14G C14B H14H 109.5
C9B C14B H14I 109.5
H14G C14B H14I 109.5
H14H C14B H14I 109.5
C19A C15A C16A 108.0
C19A C15A C20A 126.0
C16A C15A C20A 126.0
C19A C15A La2 77.52(14)
C16A C15A La2 74.66(14)
C20A C15A La2 114.13(14)
C17A C16A C15A 108.0
C17A C16A C21A 126.0
C15A C16A C21A 126.0
C17A C16A La2 76.76(14)
C15A C16A La2 76.65(14)
C21A C16A La2 113.04(14)
C16A C17A C18A 108.0
C16A C17A C22A 126.0
C18A C17A C22A 126.0
C16A C17A La2 74.57(14)
C18A C17A La2 77.49(14)
C22A C17A La2 114.24(14)
C19A C18A C17A 108.0
C19A C18A C23A 126.0
C17A C18A C23A 126.0
C19A C18A La2 75.87(14)
C17A C18A La2 74.19(14)
C23A C18A La2 116.06(14)
C18A C19A C15A 108.0
C18A C19A C24A 126.0
C15A C19A C24A 126.0
C18A C19A La2 76.00(14)
C15A C19A La2 74.14(14)
C24A C19A La2 115.99(14)
C19B C15B C16B 108.0
C19B C15B C20B 126.0
C16B C15B C20B 126.0
C19B C15B La2 74.8(2)
C16B C15B La2 77.4(2)
C20B C15B La2 114.15(19)
C17B C16B C15B 108.0
C17B C16B C21B 126.0
C15B C16B C21B 126.0
C17B C16B La2 76.29(19)
C15B C16B La2 73.6(2)
C21B C16B La2 116.26(19)
C16B C17B C18B 108.0
C16B C17B C22B 126.0
C18B C17B C22B 126.0
C16B C17B La2 75.01(19)
C18B C17B La2 74.1(2)
C22B C17B La2 116.96(19)
C19B C18B C17B 108.0
C19B C18B C23B 126.0
C17B C18B C23B 126.0
C19B C18B La2 73.8(2)
C17B C18B La2 77.1(2)
C23B C18B La2 115.30(19)
C18B C19B C15B 108.0
C18B C19B C24B 126.0
C15B C19B C24B 126.0
C18B C19B La2 77.0(2)
C15B C19B La2 75.9(2)
C24B C19B La2 113.5(2)

loop_
_geom_bond_atom_site_label_1
_geom_bond_atom_site_label_2
_geom_bond_distance
La1 C1 2.724(4)
La1 C2 2.725(5)
La1 C6 2.764(4)
La1 C16 2.778(4)
La1 C17 2.781(4)
La1 C5 2.784(4)
La1 C18 2.789(4)
La1 C7 2.806(4)
La1 C9 2.806(4)
La1 C8 2.822(4)
La1 C15 2.824(4)
La1 C19 2.828(4)
La1 H1C 2.64(6)
Ga1 C3 1.997(5)
Ga1 C4 1.998(5)
Ga1 C2 2.082(5)
Ga1 C1 2.083(5)
C1 H1A 1.07(6)
C1 H1B 1.03(6)
C1 H1C 1.00(6)
C2 H2A 0.88(7)
C2 H2B 0.98(7)
C2 H2C 1.01(6)
C3 H3A 0.9800
C3 H3B 0.9800
C3 H3C 0.9800
C4 H4A 0.9800
C4 H4B 0.9800
C4 H4C 0.9800
C5 C9 1.413(6)
C5 C6 1.414(6)
C5 C10 1.510(6)
C6 C7 1.418(6)
C6 C11 1.503(6)
C7 C8 1.419(6)
C7 C12 1.497(6)
C8 C9 1.418(6)
C8 C13 1.505(6)
C9 C14 1.501(6)
C10 H10A 0.9800
C10 H10B 0.9800
C10 H10C 0.9800
C11 H11A 0.9800
C11 H11B 0.9800
C11 H11C 0.9800
C12 H12A 0.9800
C12 H12B 0.9800
C12 H12C 0.9800
C13 H13A 0.9800
C13 H13B 0.9800
C13 H13C 0.9800
C14 H14A 0.9800
C14 H14B 0.9800
C14 H14C 0.9800
C15 C16 1.411(6)
C15 C19 1.415(6)
C15 C20 1.504(6)
C16 C17 1.421(6)
C16 C21 1.506(6)
C17 C18 1.415(6)
C17 C22 1.509(6)
C18 C19 1.408(6)
C18 C23 1.496(6)
C19 C24 1.501(6)
C20 H20A 0.9800
C20 H20B 0.9800
C20 H20C 0.9800
C21 H21A 0.9800
C21 H21B 0.9800
C21 H21C 0.9800
C22 H22A 0.9800
C22 H22B 0.9800
C22 H22C 0.9800
C23 H23A 0.9800
C23 H23B 0.9800
C23 H23C 0.9800
C24 H24A 0.9800
C24 H24B 0.9800
C24 H24C 0.9800
La2 C1A 2.711(6)
La2 C2A 2.738(5)
La2 C7B 2.759(5)
La2 C19B 2.772(6)
La2 C15B 2.786(6)
La2 C8B 2.787(5)
La2 C18B 2.812(6)
La2 C8A 2.827(5)
La2 C9A 2.832(5)
La2 C16A 2.833(4)
La2 C16B 2.834(6)
La2 C7A 2.834(4)
La2 H1AC 2.55(8)
La2 H2AB 2.59(6)
La2 H2AC 2.62(6)
Ga2 C3A 1.990(5)
Ga2 C4A 1.991(6)
Ga2 C1A 2.077(7)
Ga2 C2A 2.084(5)
C1A H1AA 1.03(9)
C1A H1AB 0.96(9)
C1A H1AC 0.93(9)
C2A H2AA 1.00(6)
C2A H2AB 0.95(6)
C2A H2AC 0.98(6)
C3A H3AA 0.9800
C3A H3AB 0.9800
C3A H3AC 0.9800
C4A H4AA 0.9800
C4A H4AB 0.9800
C4A H4AC 0.9800
C5A C6A 1.416(3)
C5A C9A 1.416(3)
C5A C10A 1.505(3)
C6A C7A 1.416(3)
C6A C11A 1.505(3)
C7A C8A 1.416(3)
C7A C12A 1.505(3)
C8A C9A 1.416(3)
C8A C13A 1.505(3)
C9A C14A 1.505(3)
C10A H10D 0.9800
C10A H10E 0.9800
C10A H10F 0.9800
C11A H11D 0.9800
C11A H11E 0.9800
C11A H11F 0.9800
C12A H12D 0.9800
C12A H12E 0.9800
C12A H12F 0.9800
C13A H13D 0.9800
C13A H13E 0.9800
C13A H13F 0.9800
C14A H14D 0.9800
C14A H14E 0.9800
C14A H14F 0.9800
C5B C9B 1.409(3)
C5B C6B 1.409(3)
C5B C10B 1.498(3)
C6B C7B 1.409(3)
C6B C11B 1.498(3)
C7B C8B 1.409(3)
C7B C12B 1.498(3)
C8B C9B 1.409(3)
C8B C13B 1.498(3)
C9B C14B 1.498(3)
C10B H10G 0.9800
C10B H10H 0.9800
C10B H10I 0.9800
C11B H11G 0.9800
C11B H11H 0.9800
C11B H11I 0.9800
C12B H12G 0.9800
C12B H12H 0.9800
C12B H12I 0.9800
C13B H13G 0.9800
C13B H13H 0.9800
C13B H13I 0.9800
C14B H14G 0.9800
C14B H14H 0.9800
C14B H14I 0.9800
C15A C19A 1.410(2)
C15A C16A 1.410(2)
C15A C20A 1.499(3)
C16A C17A 1.410(2)
C16A C21A 1.499(3)
C17A C18A 1.410(2)
C17A C22A 1.499(3)
C18A C19A 1.410(2)
C18A C23A 1.499(3)
C19A C24A 1.499(3)
C20A H20D 0.9800
C20A H20E 0.9800
C20A H20F 0.9800
C21A H21D 0.9800
C21A H21E 0.9800
C21A H21F 0.9800
C22A H22D 0.9800
C22A H22E 0.9800
C22A H22F 0.9800
C23A H23D 0.9800
C23A H23E 0.9800
C23A H23F 0.9800
C24A H24D 0.9800
C24A H24E 0.9800
C24A H24F 0.9800
C15B C19B 1.409(3)
C15B C16B 1.409(3)
C15B C20B 1.498(4)
C16B C17B 1.409(3)
C16B C21B 1.498(4)
C17B C18B 1.409(3)
C17B C22B 1.498(4)
C18B C19B 1.409(3)
C18B C23B 1.498(4)
C19B C24B 1.498(4)
C20B H20G 0.9800
C20B H20H 0.9800
C20B H20I 0.9800
C21B H21G 0.9800
C21B H21H 0.9800
C21B H21I 0.9800
C22B H22G 0.9800
C22B H22H 0.9800
C22B H22I 0.9800
C23B H23G 0.9800
C23B H23H 0.9800
C23B H23I 0.9800
C24B H24G 0.9800
C24B H24H 0.9800
C24B H24I 0.9800

loop_
_geom_torsion_atom_site_label_1
_geom_torsion_atom_site_label_2
_geom_torsion_atom_site_label_3
_geom_torsion_atom_site_label_4
_geom_torsion
C1 La1 Ga1 C3 87.8(3)
C2 La1 Ga1 C3 -87.1(3)
C6 La1 Ga1 C3 -27.8(3)
C16 La1 Ga1 C3 153.6(3)
C17 La1 Ga1 C3 -179.5(3)
C5 La1 Ga1 C3 -3.9(3)
C18 La1 Ga1 C3 -152.0(3)
C7 La1 Ga1 C3 -19.4(3)
C9 La1 Ga1 C3 22.4(3)
C8 La1 Ga1 C3 21.3(3)
C15 La1 Ga1 C3 166.7(3)
C19 La1 Ga1 C3 -164.3(3)
C1 La1 Ga1 C4 -93.2(3)
C2 La1 Ga1 C4 92.0(3)
C6 La1 Ga1 C4 151.3(2)
C16 La1 Ga1 C4 -27.3(2)
C17 La1 Ga1 C4 -0.4(3)
C5 La1 Ga1 C4 175.2(2)
C18 La1 Ga1 C4 27.1(3)
C7 La1 Ga1 C4 159.7(3)
C9 La1 Ga1 C4 -158.5(2)
C8 La1 Ga1 C4 -159.7(3)
C15 La1 Ga1 C4 -14.3(2)
C19 La1 Ga1 C4 14.7(2)
C1 La1 Ga1 C2 174.9(2)
C6 La1 Ga1 C2 59.3(2)
C16 La1 Ga1 C2 -119.3(2)
C17 La1 Ga1 C2 -92.4(2)
C5 La1 Ga1 C2 83.2(2)
C18 La1 Ga1 C2 -64.9(2)
C7 La1 Ga1 C2 67.7(2)
C9 La1 Ga1 C2 109.5(2)
C8 La1 Ga1 C2 108.4(2)
C15 La1 Ga1 C2 -106.2(2)
C19 La1 Ga1 C2 -77.2(2)
C2 La1 Ga1 C1 -174.9(2)
C6 La1 Ga1 C1 -115.6(2)
C16 La1 Ga1 C1 65.8(2)
C17 La1 Ga1 C1 92.8(2)
C5 La1 Ga1 C1 -91.66(19)
C18 La1 Ga1 C1 120.2(2)
C7 La1 Ga1 C1 -107.2(2)
C9 La1 Ga1 C1 -65.37(19)
C8 La1 Ga1 C1 -66.5(2)
C15 La1 Ga1 C1 78.88(19)
C19 La1 Ga1 C1 107.88(19)
C3 Ga1 C1 La1 -121.8(2)
C4 Ga1 C1 La1 115.4(2)
C2 Ga1 C1 La1 -4.6(2)
C2 La1 C1 Ga1 3.32(16)
C6 La1 C1 Ga1 81.53(19)
C16 La1 C1 Ga1 -124.29(16)
C17 La1 C1 Ga1 -121.96(16)
C5 La1 C1 Ga1 88.42(16)
C18 La1 C1 Ga1 -85.1(2)
C7 La1 C1 Ga1 114.25(18)
C9 La1 C1 Ga1 117.17(17)
C8 La1 C1 Ga1 133.82(15)
C15 La1 C1 Ga1 -98.25(16)
C19 La1 C1 Ga1 -75.91(16)
C3 Ga1 C2 La1 122.1(2)
C4 Ga1 C2 La1 -115.9(2)
C1 Ga1 C2 La1 4.6(2)
C1 La1 C2 Ga1 -3.32(16)
C6 La1 C2 Ga1 -124.56(17)
C16 La1 C2 Ga1 85.2(2)
C17 La1 C2 Ga1 122.14(16)
C5 La1 C2 Ga1 -94.95(17)
C18 La1 C2 Ga1 125.30(16)
C7 La1 C2 Ga1 -135.79(15)
C9 La1 C2 Ga1 -83.16(18)
C8 La1 C2 Ga1 -109.10(18)
C15 La1 C2 Ga1 76.94(17)
C19 La1 C2 Ga1 99.80(17)
C1 La1 C5 C9 78.5(3)
C2 La1 C5 C9 157.2(3)
C6 La1 C5 C9 -113.7(4)
C16 La1 C5 C9 -23.0(4)
C17 La1 C5 C9 -66.3(3)
C18 La1 C5 C9 -109.3(3)
C7 La1 C5 C9 -76.4(3)
C8 La1 C5 C9 -36.9(2)
C15 La1 C5 C9 34.5(9)
C19 La1 C5 C9 -153.9(3)
C1 La1 C5 C6 -167.8(3)
C2 La1 C5 C6 -89.0(3)
C16 La1 C5 C6 90.7(3)
C17 La1 C5 C6 47.4(3)
C18 La1 C5 C6 4.4(4)
C7 La1 C5 C6 37.3(2)
C9 La1 C5 C6 113.7(4)
C8 La1 C5 C6 76.8(3)
C15 La1 C5 C6 148.2(7)
C19 La1 C5 C6 -40.2(5)
C1 La1 C5 C10 -45.2(4)
C2 La1 C5 C10 33.5(4)
C6 La1 C5 C10 122.5(5)
C16 La1 C5 C10 -146.8(3)
C17 La1 C5 C10 170.0(3)
C18 La1 C5 C10 126.9(3)
C7 La1 C5 C10 159.8(4)
C9 La1 C5 C10 -123.7(5)
C8 La1 C5 C10 -160.7(4)
C15 La1 C5 C10 -89.3(8)
C19 La1 C5 C10 82.4(5)
C9 C5 C6 C7 -1.4(5)
C10 C5 C6 C7 174.5(4)
La1 C5 C6 C7 -70.9(3)
C9 C5 C6 C11 -177.3(4)
C10 C5 C6 C11 -1.4(7)
La1 C5 C6 C11 113.3(5)
C9 C5 C6 La1 69.4(3)
C10 C5 C6 La1 -114.6(4)
C1 La1 C6 C5 14.1(3)
C2 La1 C6 C5 88.5(3)
C16 La1 C6 C5 -126.5(3)
C17 La1 C6 C5 -145.4(3)
C18 La1 C6 C5 -177.0(2)
C7 La1 C6 C5 -112.8(4)
C9 La1 C6 C5 -36.7(2)
C8 La1 C6 C5 -76.0(3)
C15 La1 C6 C5 -166.5(3)
C19 La1 C6 C5 162.6(2)
C1 La1 C6 C7 126.9(3)
C2 La1 C6 C7 -158.6(3)
C16 La1 C6 C7 -13.7(3)
C17 La1 C6 C7 -32.6(3)
C5 La1 C6 C7 112.8(4)
C18 La1 C6 C7 -64.1(3)
C9 La1 C6 C7 76.2(3)
C8 La1 C6 C7 36.8(2)
C15 La1 C6 C7 -53.7(5)
C19 La1 C6 C7 -84.6(3)
C1 La1 C6 C11 -111.0(3)
C2 La1 C6 C11 -36.5(3)
C16 La1 C6 C11 108.5(3)
C17 La1 C6 C11 89.5(3)
C5 La1 C6 C11 -125.0(5)
C18 La1 C6 C11 58.0(3)
C7 La1 C6 C11 122.1(4)
C9 La1 C6 C11 -161.7(4)
C8 La1 C6 C11 158.9(4)
C15 La1 C6 C11 68.5(5)
C19 La1 C6 C11 37.5(4)
C5 C6 C7 C8 1.2(5)
C11 C6 C7 C8 177.2(4)
La1 C6 C7 C8 -69.1(3)
C5 C6 C7 C12 -169.1(4)
C11 C6 C7 C12 7.0(7)
La1 C6 C7 C12 120.7(4)
C5 C6 C7 La1 70.3(3)
C11 C6 C7 La1 -113.7(4)
C1 La1 C7 C6 -73.0(3)
C2 La1 C7 C6 23.2(3)
C16 La1 C7 C6 170.2(2)
C17 La1 C7 C6 149.9(3)
C5 La1 C7 C6 -37.4(2)
C18 La1 C7 C6 122.0(3)
C9 La1 C7 C6 -76.9(3)
C8 La1 C7 C6 -113.4(4)
C15 La1 C7 C6 155.1(2)
C19 La1 C7 C6 119.2(3)
C1 La1 C7 C8 40.4(3)
C2 La1 C7 C8 136.6(3)
C6 La1 C7 C8 113.4(4)
C16 La1 C7 C8 -76.4(3)
C17 La1 C7 C8 -96.7(3)
C5 La1 C7 C8 76.0(3)
C18 La1 C7 C8 -124.6(3)
C9 La1 C7 C8 36.5(2)
C15 La1 C7 C8 -91.5(3)
C19 La1 C7 C8 -127.4(2)
C1 La1 C7 C12 166.6(3)
C2 La1 C7 C12 -97.2(4)
C6 La1 C7 C12 -120.4(5)
C16 La1 C7 C12 49.8(4)
C17 La1 C7 C12 29.5(4)
C5 La1 C7 C12 -157.8(4)
C18 La1 C7 C12 1.6(4)
C9 La1 C7 C12 162.7(4)
C8 La1 C7 C12 126.2(5)
C15 La1 C7 C12 34.7(4)
C19 La1 C7 C12 -1.2(4)
C6 C7 C8 C9 -0.5(5)
C12 C7 C8 C9 169.3(4)
La1 C7 C8 C9 -67.9(3)
C6 C7 C8 C13 -174.2(4)
C12 C7 C8 C13 -4.4(7)
La1 C7 C8 C13 118.3(4)
C6 C7 C8 La1 67.5(3)
C12 C7 C8 La1 -122.7(5)
C1 La1 C8 C9 -35.8(3)
C2 La1 C8 C9 56.2(3)
C6 La1 C8 C9 77.0(3)
C16 La1 C8 C9 -135.2(3)
C17 La1 C8 C9 -163.5(3)
C5 La1 C8 C9 37.1(2)
C18 La1 C8 C9 175.8(2)
C7 La1 C8 C9 114.2(4)
C15 La1 C8 C9 -131.4(2)
C19 La1 C8 C9 -169.3(2)
C1 La1 C8 C7 -150.0(2)
C2 La1 C8 C7 -58.0(3)
C6 La1 C8 C7 -37.2(2)
C16 La1 C8 C7 110.6(3)
C17 La1 C8 C7 82.3(3)
C5 La1 C8 C7 -77.1(3)
C18 La1 C8 C7 61.6(3)
C9 La1 C8 C7 -114.2(4)
C15 La1 C8 C7 114.4(3)
C19 La1 C8 C7 76.5(3)
C1 La1 C8 C13 86.0(4)
C2 La1 C8 C13 178.0(3)
C6 La1 C8 C13 -161.2(4)
C16 La1 C8 C13 -13.4(4)
C17 La1 C8 C13 -41.7(4)
C5 La1 C8 C13 158.9(4)
C18 La1 C8 C13 -62.4(4)
C7 La1 C8 C13 -124.0(5)
C9 La1 C8 C13 121.8(5)
C15 La1 C8 C13 -9.6(4)
C19 La1 C8 C13 -47.5(4)
C6 C5 C9 C8 1.1(5)
C10 C5 C9 C8 -174.8(4)
La1 C5 C9 C8 69.4(3)
C6 C5 C9 C14 172.6(4)
C10 C5 C9 C14 -3.3(7)
La1 C5 C9 C14 -119.2(5)
C6 C5 C9 La1 -68.2(3)
C10 C5 C9 La1 115.8(4)
C7 C8 C9 C5 -0.4(5)
C13 C8 C9 C5 173.5(4)
La1 C8 C9 C5 -68.3(3)
C7 C8 C9 C14 -172.1(4)
C13 C8 C9 C14 1.7(7)
La1 C8 C9 C14 119.9(4)
C7 C8 C9 La1 67.9(3)
C13 C8 C9 La1 -118.2(4)
C1 La1 C9 C5 -100.4(3)
C2 La1 C9 C5 -24.6(3)
C6 La1 C9 C5 37.0(2)
C16 La1 C9 C5 165.8(2)
C17 La1 C9 C5 132.1(2)
C18 La1 C9 C5 107.2(3)
C7 La1 C9 C5 76.8(3)
C8 La1 C9 C5 113.3(4)
C15 La1 C9 C5 -171.1(2)
C19 La1 C9 C5 143.5(5)
C1 La1 C9 C8 146.3(3)
C2 La1 C9 C8 -137.9(3)
C6 La1 C9 C8 -76.3(3)
C16 La1 C9 C8 52.5(3)
C17 La1 C9 C8 18.7(3)
C5 La1 C9 C8 -113.3(4)
C18 La1 C9 C8 -6.1(4)
C7 La1 C9 C8 -36.6(2)
C15 La1 C9 C8 75.5(3)
C19 La1 C9 C8 30.1(6)
C1 La1 C9 C14 24.0(4)
C2 La1 C9 C14 99.8(4)
C6 La1 C9 C14 161.4(5)
C16 La1 C9 C14 -69.8(4)
C17 La1 C9 C14 -103.6(4)
C5 La1 C9 C14 124.4(5)
C18 La1 C9 C14 -128.4(4)
C7 La1 C9 C14 -158.9(5)
C8 La1 C9 C14 -122.3(5)
C15 La1 C9 C14 -46.8(5)
C19 La1 C9 C14 -92.2(6)
C1 La1 C15 C16 -116.3(3)
C2 La1 C15 C16 166.5(3)
C6 La1 C15 C16 64.2(4)
C17 La1 C15 C16 37.6(2)
C5 La1 C15 C16 -71.8(8)
C18 La1 C15 C16 77.5(3)
C7 La1 C15 C16 30.6(3)
C9 La1 C15 C16 -44.7(3)
C8 La1 C15 C16 -7.8(3)
C19 La1 C15 C16 114.0(4)
C1 La1 C15 C19 129.7(3)
C2 La1 C15 C19 52.5(3)
C6 La1 C15 C19 -49.8(5)
C16 La1 C15 C19 -114.0(4)
C17 La1 C15 C19 -76.4(3)
C5 La1 C15 C19 174.2(7)
C18 La1 C15 C19 -36.5(2)
C7 La1 C15 C19 -83.4(3)
C9 La1 C15 C19 -158.7(2)
C8 La1 C15 C19 -121.8(3)
C1 La1 C15 C20 5.6(4)
C2 La1 C15 C20 -71.6(4)
C6 La1 C15 C20 -173.9(4)
C16 La1 C15 C20 121.9(5)
C17 La1 C15 C20 159.5(4)
C5 La1 C15 C20 50.1(9)
C18 La1 C15 C20 -160.7(4)
C7 La1 C15 C20 152.5(3)
C9 La1 C15 C20 77.2(4)
C8 La1 C15 C20 114.1(4)
C19 La1 C15 C20 -124.1(5)
C19 C15 C16 C17 -1.2(5)
C20 C15 C16 C17 170.9(4)
La1 C15 C16 C17 -69.7(3)
C19 C15 C16 C21 -179.0(4)
C20 C15 C16 C21 -6.9(7)
La1 C15 C16 C21 112.5(4)
C19 C15 C16 La1 68.5(3)
C20 C15 C16 La1 -119.4(4)
C1 La1 C16 C15 63.3(3)
C2 La1 C16 C15 -17.0(3)
C6 La1 C16 C15 -150.4(2)
C17 La1 C16 C15 -112.8(4)
C5 La1 C16 C15 163.4(2)
C18 La1 C16 C15 -75.7(3)
C7 La1 C16 C15 -157.5(2)
C9 La1 C16 C15 150.7(2)
C8 La1 C16 C15 173.8(3)
C19 La1 C16 C15 -36.5(2)
C1 La1 C16 C17 176.1(3)
C2 La1 C16 C17 95.9(3)
C6 La1 C16 C17 -37.6(3)
C5 La1 C16 C17 -83.8(3)
C18 La1 C16 C17 37.1(2)
C7 La1 C16 C17 -44.6(3)
C9 La1 C16 C17 -96.4(3)
C8 La1 C16 C17 -73.3(3)
C15 La1 C16 C17 112.8(4)
C19 La1 C16 C17 76.3(3)
C1 La1 C16 C21 -61.5(4)
C2 La1 C16 C21 -141.8(3)
C6 La1 C16 C21 84.7(4)
C17 La1 C16 C21 122.3(5)
C5 La1 C16 C21 38.5(5)
C18 La1 C16 C21 159.5(4)
C7 La1 C16 C21 77.7(4)
C9 La1 C16 C21 25.9(4)
C8 La1 C16 C21 49.0(4)
C15 La1 C16 C21 -124.8(5)
C19 La1 C16 C21 -161.3(4)
C15 C16 C17 C18 1.7(5)
C21 C16 C17 C18 179.6(4)
La1 C16 C17 C18 -69.3(3)
C15 C16 C17 C22 -168.1(4)
C21 C16 C17 C22 9.7(7)
La1 C16 C17 C22 120.9(4)
C15 C16 C17 La1 71.0(3)
C21 C16 C17 La1 -111.2(4)
C1 La1 C17 C18 108.3(3)
C2 La1 C17 C18 6.4(3)
C6 La1 C17 C18 -93.6(3)
C16 La1 C17 C18 113.0(4)
C5 La1 C17 C18 -116.6(3)
C7 La1 C17 C18 -109.0(3)
C9 La1 C17 C18 -147.0(2)
C8 La1 C17 C18 -138.0(3)
C15 La1 C17 C18 76.0(3)
C19 La1 C17 C18 36.8(2)
C1 La1 C17 C16 -4.7(3)
C2 La1 C17 C16 -106.6(3)
C6 La1 C17 C16 153.4(2)
C5 La1 C17 C16 130.4(3)
C18 La1 C17 C16 -113.0(4)
C7 La1 C17 C16 138.0(3)
C9 La1 C17 C16 100.0(3)
C8 La1 C17 C16 109.0(3)
C15 La1 C17 C16 -37.0(2)
C19 La1 C17 C16 -76.3(3)
C1 La1 C17 C22 -126.8(4)
C2 La1 C17 C22 131.3(4)
C6 La1 C17 C22 31.3(4)
C16 La1 C17 C22 -122.1(5)
C5 La1 C17 C22 8.3(5)
C18 La1 C17 C22 124.9(5)
C7 La1 C17 C22 15.9(4)
C9 La1 C17 C22 -22.1(4)
C8 La1 C17 C22 -13.1(4)
C15 La1 C17 C22 -159.1(5)
C19 La1 C17 C22 161.7(5)
C16 C17 C18 C19 -1.6(5)
C22 C17 C18 C19 168.0(4)
La1 C17 C18 C19 -70.5(3)
C16 C17 C18 C23 -178.9(4)
C22 C17 C18 C23 -9.3(7)
La1 C17 C18 C23 112.2(5)
C16 C17 C18 La1 68.9(3)
C22 C17 C18 La1 -121.5(4)
C1 La1 C18 C19 18.8(3)
C2 La1 C18 C19 -61.5(3)
C6 La1 C18 C19 -148.7(2)
C16 La1 C18 C19 75.9(3)
C17 La1 C18 C19 113.3(4)
C5 La1 C18 C19 -151.1(3)
C7 La1 C18 C19 -175.2(3)
C9 La1 C18 C19 162.5(2)
C8 La1 C18 C19 159.2(2)
C15 La1 C18 C19 36.5(2)
C1 La1 C18 C17 -94.4(3)
C2 La1 C18 C17 -174.7(3)
C6 La1 C18 C17 98.0(3)
C16 La1 C18 C17 -37.4(2)
C5 La1 C18 C17 95.7(3)
C7 La1 C18 C17 71.5(3)
C9 La1 C18 C17 49.2(3)
C8 La1 C18 C17 46.0(3)
C15 La1 C18 C17 -76.8(3)
C19 La1 C18 C17 -113.3(4)
C1 La1 C18 C23 142.2(3)
C2 La1 C18 C23 61.9(4)
C6 La1 C18 C23 -25.4(4)
C16 La1 C18 C23 -160.8(4)
C17 La1 C18 C23 -123.4(5)
C5 La1 C18 C23 -27.7(5)
C7 La1 C18 C23 -51.8(4)
C9 La1 C18 C23 -74.2(4)
C8 La1 C18 C23 -77.4(4)
C15 La1 C18 C23 159.8(4)
C19 La1 C18 C23 123.3(5)
C17 C18 C19 C15 0.9(5)
C23 C18 C19 C15 178.2(4)
La1 C18 C19 C15 -68.2(3)
C17 C18 C19 C24 -170.8(4)
C23 C18 C19 C24 6.5(7)
La1 C18 C19 C24 120.1(5)
C17 C18 C19 La1 69.1(3)
C23 C18 C19 La1 -113.6(4)
C16 C15 C19 C18 0.2(5)
C20 C15 C19 C18 -171.8(4)
La1 C15 C19 C18 67.3(3)
C16 C15 C19 C24 172.1(4)
C20 C15 C19 C24 0.0(7)
La1 C15 C19 C24 -120.8(4)
C16 C15 C19 La1 -67.1(3)
C20 C15 C19 La1 120.9(4)
C1 La1 C19 C18 -165.2(3)
C2 La1 C19 C18 118.0(3)
C6 La1 C19 C18 42.5(3)
C16 La1 C19 C18 -77.4(3)
C17 La1 C19 C18 -37.3(2)
C5 La1 C19 C18 68.7(5)
C7 La1 C19 C18 5.8(3)
C9 La1 C19 C18 -50.9(6)
C8 La1 C19 C18 -29.5(3)
C15 La1 C19 C18 -114.2(4)
C1 La1 C19 C15 -51.0(3)
C2 La1 C19 C15 -127.8(3)
C6 La1 C19 C15 156.6(2)
C16 La1 C19 C15 36.7(2)
C17 La1 C19 C15 76.9(3)
C5 La1 C19 C15 -177.2(3)
C18 La1 C19 C15 114.2(4)
C7 La1 C19 C15 120.0(3)
C9 La1 C19 C15 63.3(6)
C8 La1 C19 C15 84.7(3)
C1 La1 C19 C24 71.5(4)
C2 La1 C19 C24 -5.4(4)
C6 La1 C19 C24 -80.9(4)
C16 La1 C19 C24 159.2(5)
C17 La1 C19 C24 -160.7(5)
C5 La1 C19 C24 -54.7(6)
C18 La1 C19 C24 -123.4(5)
C7 La1 C19 C24 -117.5(4)
C9 La1 C19 C24 -174.2(5)
C8 La1 C19 C24 -152.8(4)
C15 La1 C19 C24 122.5(5)
C1A La2 Ga2 C3A 85.9(4)
C2A La2 Ga2 C3A -93.2(3)
C7B La2 Ga2 C3A -28.3(2)
C19B La2 Ga2 C3A -160.0(2)
C15B La2 Ga2 C3A 174.1(2)
C8B La2 Ga2 C3A 0.5(3)
C18B La2 Ga2 C3A -163.3(3)
C8A La2 Ga2 C3A 7.8(3)
C9A La2 Ga2 C3A 18.9(2)
C16A La2 Ga2 C3A 149.7(2)
C16B La2 Ga2 C3A 149.8(2)
C7A La2 Ga2 C3A -32.8(2)
C1A La2 Ga2 C4A -92.4(4)
C2A La2 Ga2 C4A 88.4(3)
C7B La2 Ga2 C4A 153.4(3)
C19B La2 Ga2 C4A 21.6(3)
C15B La2 Ga2 C4A -4.2(3)
C8B La2 Ga2 C4A -177.8(3)
C18B La2 Ga2 C4A 18.3(3)
C8A La2 Ga2 C4A -170.6(3)
C9A La2 Ga2 C4A -159.4(3)
C16A La2 Ga2 C4A -28.6(3)
C16B La2 Ga2 C4A -28.5(3)
C7A La2 Ga2 C4A 148.8(3)
C2A La2 Ga2 C1A -179.2(3)
C7B La2 Ga2 C1A -114.2(3)
C19B La2 Ga2 C1A 114.0(3)
C15B La2 Ga2 C1A 88.2(3)
C8B La2 Ga2 C1A -85.4(3)
C18B La2 Ga2 C1A 110.7(3)
C8A La2 Ga2 C1A -78.2(3)
C9A La2 Ga2 C1A -67.0(3)
C16A La2 Ga2 C1A 63.8(3)
C16B La2 Ga2 C1A 63.9(3)
C7A La2 Ga2 C1A -118.8(3)
C1A La2 Ga2 C2A 179.2(3)
C7B La2 Ga2 C2A 65.0(2)
C19B La2 Ga2 C2A -66.8(2)
C15B La2 Ga2 C2A -92.6(2)
C8B La2 Ga2 C2A 93.8(2)
C18B La2 Ga2 C2A -70.1(2)
C8A La2 Ga2 C2A 101.0(2)
C9A La2 Ga2 C2A 112.2(2)
C16A La2 Ga2 C2A -117.07(19)
C16B La2 Ga2 C2A -116.9(2)
C7A La2 Ga2 C2A 60.4(2)
C3A Ga2 C1A La2 -121.4(2)
C4A Ga2 C1A La2 117.5(3)
C2A Ga2 C1A La2 -0.8(3)
C2A La2 C1A Ga2 0.5(2)
C7B La2 C1A Ga2 89.3(3)
C19B La2 C1A Ga2 -81.3(3)
C15B La2 C1A Ga2 -91.9(3)
C8B La2 C1A Ga2 123.8(2)
C18B La2 C1A Ga2 -110.5(2)
C8A La2 C1A Ga2 132.2(2)
C9A La2 C1A Ga2 120.9(2)
C16A La2 C1A Ga2 -125.9(2)
C16B La2 C1A Ga2 -120.9(3)
C7A La2 C1A Ga2 102.6(3)
C3A Ga2 C2A La2 118.6(2)
C4A Ga2 C2A La2 -119.4(2)
C1A Ga2 C2A La2 0.7(3)
C1A La2 C2A Ga2 -0.5(2)
C7B La2 C2A Ga2 -124.96(16)
C19B La2 C2A Ga2 117.55(18)
C15B La2 C2A Ga2 88.47(18)
C8B La2 C2A Ga2 -119.07(17)
C18B La2 C2A Ga2 133.34(16)
C8A La2 C2A Ga2 -120.79(16)
C9A La2 C2A Ga2 -87.42(18)
C16A La2 C2A Ga2 87.26(19)
C16B La2 C2A Ga2 80.3(2)
C7A La2 C2A Ga2 -137.59(14)
C1A La2 C5A C6A -152.68(18)
C2A La2 C5A C6A -73.94(15)
C7B La2 C5A C6A 23.2(2)
C19B La2 C5A C6A 15.1(3)
C15B La2 C5A C6A 106(2)
C8B La2 C5A C6A 70.8(2)
C18B La2 C5A C6A 48.1(2)
C8A La2 C5A C6A 76.42(7)
C9A La2 C5A C6A 113.45(6)
C16A La2 C5A C6A 107.6(2)
C16B La2 C5A C6A 119.1(3)
C7A La2 C5A C6A 36.9
C1A La2 C5A C9A 93.87(18)
C2A La2 C5A C9A 172.61(15)
C7B La2 C5A C9A -90.3(2)
C19B La2 C5A C9A -98.4(3)
C15B La2 C5A C9A -8(2)
C8B La2 C5A C9A -42.6(2)
C18B La2 C5A C9A -65.3(2)
C8A La2 C5A C9A -37.0
C16A La2 C5A C9A -5.9(2)
C16B La2 C5A C9A 5.7(3)
C7A La2 C5A C9A -76.59(7)
C1A La2 C5A C10A -29.31(18)
C2A La2 C5A C10A 49.44(15)
C7B La2 C5A C10A 146.5(2)
C19B La2 C5A C10A 138.4(3)
C15B La2 C5A C10A -131(2)
C8B La2 C5A C10A -165.8(2)
C18B La2 C5A C10A 171.5(2)
C8A La2 C5A C10A -160.2
C9A La2 C5A C10A -123.18(6)
C16A La2 C5A C10A -129.0(2)
C16B La2 C5A C10A -117.5(3)
C7A La2 C5A C10A 160.2
C9A C5A C6A C7A 0.0
C10A C5A C6A C7A 180.0
La2 C5A C6A C7A -68.82(15)
C9A C5A C6A C11A 180.0
C10A C5A C6A C11A 0.0
La2 C5A C6A C11A 111.18(15)
C9A C5A C6A La2 68.82(15)
C10A C5A C6A La2 -111.18(15)
C1A La2 C6A C7A 144.4(2)
C2A La2 C6A C7A -141.54(16)
C7B La2 C6A C7A 12.3(6)
C19B La2 C6A C7A -57.89(17)
C15B La2 C6A C7A -58.2(3)
C8B La2 C6A C7A 38.8(2)
C18B La2 C6A C7A -29.49(16)
C8A La2 C6A C7A 37.0
C9A La2 C6A C7A 76.58(7)
C16A La2 C6A C7A 3.7(2)
C16B La2 C6A C7A 3.5(3)
C1A La2 C6A C5A 30.9(2)
C2A La2 C6A C5A 104.98(16)
C7B La2 C6A C5A -101.1(6)
C19B La2 C6A C5A -171.37(18)
C15B La2 C6A C5A -171.7(3)
C8B La2 C6A C5A -74.7(2)
C18B La2 C6A C5A -142.96(17)
C8A La2 C6A C5A -76.48(7)
C9A La2 C6A C5A -36.9
C16A La2 C6A C5A -109.7(2)
C16B La2 C6A C5A -110.0(3)
C7A La2 C6A C5A -113.48(6)
C1A La2 C6A C11A -92.4(2)
C2A La2 C6A C11A -18.34(15)
C7B La2 C6A C11A 135.5(6)
C19B La2 C6A C11A 65.31(17)
C15B La2 C6A C11A 65.0(3)
C8B La2 C6A C11A 162.0(2)
C18B La2 C6A C11A 93.71(16)
C8A La2 C6A C11A 160.2
C9A La2 C6A C11A -160.2
C16A La2 C6A C11A 126.9(2)
C16B La2 C6A C11A 126.7(3)
C7A La2 C6A C11A 123.20(6)
C5A C6A C7A C8A 0.0
C11A C6A C7A C8A 180.0
La2 C6A C7A C8A -69.03(15)
C5A C6A C7A C12A 180.0
C11A C6A C7A C12A 0.0
La2 C6A C7A C12A 110.97(16)
C5A C6A C7A La2 69.02(15)
C11A C6A C7A La2 -110.97(15)
C1A La2 C7A C6A -51.2(3)
C2A La2 C7A C6A 40.14(16)
C7B La2 C7A C6A -9.5(5)
C19B La2 C7A C6A 132.44(16)
C15B La2 C7A C6A 148.17(19)
C8B La2 C7A C6A -100.4(3)
C18B La2 C7A C6A 151.90(16)
C8A La2 C7A C6A -113.31(6)
C9A La2 C7A C6A -76.28(6)
C16A La2 C7A C6A -177.46(14)
C16B La2 C7A C6A -177.96(18)
C1A La2 C7A C8A 62.1(3)
C2A La2 C7A C8A 153.45(16)
C7B La2 C7A C8A 103.8(5)
C19B La2 C7A C8A -114.25(16)
C15B La2 C7A C8A -98.53(19)
C8B La2 C7A C8A 12.9(3)
C18B La2 C7A C8A -94.79(17)
C9A La2 C7A C8A 37.0
C16A La2 C7A C8A -64.15(14)
C16B La2 C7A C8A -64.66(17)
C1A La2 C7A C12A -174.6(3)
C2A La2 C7A C12A -83.34(15)
C7B La2 C7A C12A -133.0(5)
C19B La2 C7A C12A 8.96(16)
C15B La2 C7A C12A 24.69(19)
C8B La2 C7A C12A 136.1(3)
C18B La2 C7A C12A 28.42(16)
C8A La2 C7A C12A 123.21(6)
C9A La2 C7A C12A 160.2
C16A La2 C7A C12A 59.06(14)
C16B La2 C7A C12A 58.55(17)
C6A C7A C8A C9A 0.0
C12A C7A C8A C9A 180.0
La2 C7A C8A C9A -69.49(15)
C6A C7A C8A C13A 180.0
C12A C7A C8A C13A 0.0
La2 C7A C8A C13A 110.51(15)
C6A C7A C8A La2 69.49(15)
C12A C7A C8A La2 -110.51(14)
C1A La2 C8A C7A -137.0(2)
C2A La2 C8A C7A -34.9(2)
C7B La2 C8A C7A -27.9(2)
C19B La2 C8A C7A 75.77(17)
C15B La2 C8A C7A 106.28(18)
C8B La2 C8A C7A -46.1(12)
C18B La2 C8A C7A 82.36(16)
C9A La2 C8A C7A -113.17(6)
C16A La2 C8A C7A 122.71(14)
C16B La2 C8A C7A 126.26(16)
C1A La2 C8A C9A -23.8(2)
C2A La2 C8A C9A 78.2(2)
C7B La2 C8A C9A 85.3(2)
C19B La2 C8A C9A -171.06(17)
C15B La2 C8A C9A -140.55(19)
C8B La2 C8A C9A 67.1(12)
C18B La2 C8A C9A -164.47(16)
C16A La2 C8A C9A -124.12(14)
C16B La2 C8A C9A -120.57(16)
C7A La2 C8A C9A 113.17(6)
C1A La2 C8A C13A 99.6(2)
C2A La2 C8A C13A -158.4(2)
C7B La2 C8A C13A -151.3(2)
C19B La2 C8A C13A -47.67(17)
C15B La2 C8A C13A -17.16(19)
C8B La2 C8A C13A -169.5(12)
C18B La2 C8A C13A -41.08(15)
C9A La2 C8A C13A 123.39(6)
C16A La2 C8A C13A -0.73(13)
C16B La2 C8A C13A 2.82(16)
C7A La2 C8A C13A -123.44(6)
C7A C8A C9A C5A 0.0
C13A C8A C9A C5A 180.0
La2 C8A C9A C5A -69.57(15)
C7A C8A C9A C14A 180.0
C13A C8A C9A C14A 0.0
La2 C8A C9A C14A 110.43(15)
C7A C8A C9A La2 69.57(15)
C13A C8A C9A La2 -110.43(15)
C6A C5A C9A C8A 0.0
C10A C5A C9A C8A 180.0
La2 C5A C9A C8A 69.16(15)
C6A C5A C9A C14A 180.0
C10A C5A C9A C14A 0.0
La2 C5A C9A C14A -110.85(15)
C6A C5A C9A La2 -69.16(15)
C10A C5A C9A La2 110.85(15)
C1A La2 C9A C8A 159.49(18)
C2A La2 C9A C8A -121.82(18)
C7B La2 C9A C8A -59.52(17)
C19B La2 C9A C8A 13.6(3)
C15B La2 C9A C8A 65.7(3)
C8B La2 C9A C8A -15.1(3)
C18B La2 C9A C8A 17.00(17)
C16A La2 C9A C8A 62.80(14)
C16B La2 C9A C8A 70.25(17)
C7A La2 C9A C8A -37.0
C1A La2 C9A C5A -87.26(18)
C2A La2 C9A C5A -8.57(17)
C7B La2 C9A C5A 53.73(17)
C19B La2 C9A C5A 126.9(3)
C15B La2 C9A C5A 179.0(3)
C8B La2 C9A C5A 98.2(3)
C18B La2 C9A C5A 130.25(17)
C8A La2 C9A C5A 113.25(6)
C16A La2 C9A C5A 176.05(14)
C16B La2 C9A C5A -176.50(17)
C7A La2 C9A C5A 76.24(7)
C1A La2 C9A C14A 36.24(17)
C2A La2 C9A C14A 114.93(17)
C7B La2 C9A C14A 177.22(18)
C19B La2 C9A C14A -109.7(3)
C15B La2 C9A C14A -57.5(3)
C8B La2 C9A C14A -138.4(3)
C18B La2 C9A C14A -106.26(17)
C8A La2 C9A C14A -123.25(6)
C16A La2 C9A C14A -60.45(14)
C16B La2 C9A C14A -53.01(16)
C7A La2 C9A C14A -160.3
C1A La2 C5B C9B 114.8(2)
C2A La2 C5B C9B -168.20(17)
C7B La2 C5B C9B -77.33(9)
C19B La2 C5B C9B -60.5(6)
C15B La2 C5B C9B 68.9(5)
C8B La2 C5B C9B -36.79(5)
C18B La2 C5B C9B -32.6(3)
C8A La2 C5B C9B -29.18(19)
C9A La2 C5B C9B -8.8(3)
C16A La2 C5B C9B 28.90(19)
C16B La2 C5B C9B 40.5(2)
C7A La2 C5B C9B -63.23(15)
C1A La2 C5B C6B -130.3(2)
C2A La2 C5B C6B -53.38(16)
C7B La2 C5B C6B 37.50(5)
C19B La2 C5B C6B 54.4(6)
C15B La2 C5B C6B -176.3(5)
C8B La2 C5B C6B 78.03(8)
C18B La2 C5B C6B 82.2(3)
C8A La2 C5B C6B 85.65(17)
C9A La2 C5B C6B 106.1(3)
C16A La2 C5B C6B 143.7(2)
C16B La2 C5B C6B 155.4(2)
C7A La2 C5B C6B 51.60(15)
C1A La2 C5B C10B -8.16(19)
C2A La2 C5B C10B 68.79(16)
C7B La2 C5B C10B 159.7
C19B La2 C5B C10B 176.5(6)
C15B La2 C5B C10B -54.1(5)
C8B La2 C5B C10B -159.8
C18B La2 C5B C10B -155.6(2)
C8A La2 C5B C10B -152.19(18)
C9A La2 C5B C10B -131.8(3)
C16A La2 C5B C10B -94.11(19)
C16B La2 C5B C10B -82.5(2)
C7A La2 C5B C10B 173.76(16)
C9B C5B C6B C7B 0.0
C10B C5B C6B C7B 180.0
La2 C5B C6B C7B -66.99(17)
C9B C5B C6B C11B 180.0
C10B C5B C6B C11B 0.0
La2 C5B C6B C11B 113.01(17)
C9B C5B C6B La2 66.99(17)
C10B C5B C6B La2 -113.02(17)
C1A La2 C6B C7B 162.1(2)
C2A La2 C6B C7B -120.79(17)
C19B La2 C6B C7B -46.5(2)
C15B La2 C6B C7B -72.2(7)
C8B La2 C6B C7B 38.0
C18B La2 C6B C7B -9.6(2)
C8A La2 C6B C7B 40.39(18)
C9A La2 C6B C7B 75.7(2)
C16A La2 C6B C7B 46.3(3)
C16B La2 C6B C7B 58.1(5)
C7A La2 C6B C7B 4.3(2)
C1A La2 C6B C5B 48.9(2)
C2A La2 C6B C5B 126.02(17)
C7B La2 C6B C5B -113.19(7)
C19B La2 C6B C5B -159.7(2)
C15B La2 C6B C5B 174.6(7)
C8B La2 C6B C5B -75.19(8)
C18B La2 C6B C5B -122.8(2)
C8A La2 C6B C5B -72.79(17)
C9A La2 C6B C5B -37.5(2)
C16A La2 C6B C5B -66.9(3)
C16B La2 C6B C5B -55.0(5)
C7A La2 C6B C5B -108.84(19)
C1A La2 C6B C11B -75.8(2)
C2A La2 C6B C11B 1.31(16)
C7B La2 C6B C11B 122.11(7)
C19B La2 C6B C11B 75.6(2)
C15B La2 C6B C11B 49.9(7)
C8B La2 C6B C11B 160.1
C18B La2 C6B C11B 112.5(2)
C8A La2 C6B C11B 162.50(18)
C9A La2 C6B C11B -162.2(2)
C16A La2 C6B C11B 168.4(3)
C16B La2 C6B C11B -179.7(5)
C7A La2 C6B C11B 126.5(2)
C5B C6B C7B C8B 0.0
C11B C6B C7B C8B 180.0
La2 C6B C7B C8B -71.51(18)
C5B C6B C7B C12B 180.0
C11B C6B C7B C12B 0.0
La2 C6B C7B C12B 108.49(18)
C5B C6B C7B La2 71.51(18)
C11B C6B C7B La2 -108.49(18)
C1A La2 C7B C6B -21.8(2)
C2A La2 C7B C6B 58.19(16)
C19B La2 C7B C6B 148.72(17)
C15B La2 C7B C6B 160.3(3)
C8B La2 C7B C6B -111.88(6)
C18B La2 C7B C6B 172.29(17)
C8A La2 C7B C6B -116.5(2)
C9A La2 C7B C6B -71.72(19)
C16A La2 C7B C6B -154.79(18)
C16B La2 C7B C6B -154.5(2)
C7A La2 C7B C6B -169.1(5)
C1A La2 C7B C8B 90.1(2)
C2A La2 C7B C8B 170.07(17)
C19B La2 C7B C8B -99.40(17)
C15B La2 C7B C8B -87.9(3)
C18B La2 C7B C8B -75.83(17)
C8A La2 C7B C8B -4.7(3)
C9A La2 C7B C8B 40.2(2)
C16A La2 C7B C8B -42.91(17)
C16B La2 C7B C8B -42.6(2)
C7A La2 C7B C8B -57.2(5)
C1A La2 C7B C12B -146.2(2)
C2A La2 C7B C12B -66.24(16)
C19B La2 C7B C12B 24.29(17)
C15B La2 C7B C12B 35.8(3)
C8B La2 C7B C12B 123.69(6)
C18B La2 C7B C12B 47.86(16)
C8A La2 C7B C12B 119.0(3)
C9A La2 C7B C12B 163.8(2)
C16A La2 C7B C12B 80.78(17)
C16B La2 C7B C12B 81.1(2)
C7A La2 C7B C12B 66.5(5)
C6B C7B C8B C9B 0.0
C12B C7B C8B C9B 180.0
La2 C7B C8B C9B -73.08(17)
C6B C7B C8B C13B 180.0
C12B C7B C8B C13B 0.0
La2 C7B C8B C13B 106.92(17)
C6B C7B C8B La2 73.08(17)
C12B C7B C8B La2 -106.92(17)
C1A La2 C8B C9B 3.5(2)
C2A La2 C8B C9B 100.3(2)
C7B La2 C8B C9B 112.28(6)
C19B La2 C8B C9B -151.12(18)
C15B La2 C8B C9B -120.7(2)
C18B La2 C8B C9B -141.20(17)
C8A La2 C8B C9B -89.8(12)
C9A La2 C8B C9B 9.7(3)
C16A La2 C8B C9B -101.30(15)
C16B La2 C8B C9B -97.82(17)
C7A La2 C8B C9B 147.8(3)
C1A La2 C8B C7B -108.8(2)
C2A La2 C8B C7B -12.0(2)
C19B La2 C8B C7B 96.59(18)
C15B La2 C8B C7B 127.0(2)
C18B La2 C8B C7B 106.52(17)
C8A La2 C8B C7B 157.9(12)
C9A La2 C8B C7B -102.5(3)
C16A La2 C8B C7B 146.41(15)
C16B La2 C8B C7B 149.90(17)
C7A La2 C8B C7B 35.5(3)
C1A La2 C8B C13B 128.3(2)
C2A La2 C8B C13B -134.93(19)
C7B La2 C8B C13B -122.93(6)
C19B La2 C8B C13B -26.33(18)
C15B La2 C8B C13B 4.1(2)
C18B La2 C8B C13B -16.41(16)
C8A La2 C8B C13B 35.0(12)
C9A La2 C8B C13B 134.5(3)
C16A La2 C8B C13B 23.49(14)
C16B La2 C8B C13B 26.98(17)
C7A La2 C8B C13B -87.4(3)
C7B C8B C9B C5B 0.0
C13B C8B C9B C5B 180.0
La2 C8B C9B C5B -69.40(17)
C7B C8B C9B C14B 180.0
C13B C8B C9B C14B 0.0
La2 C8B C9B C14B 110.60(17)
C7B C8B C9B La2 69.40(17)
C13B C8B C9B La2 -110.60(17)
C6B C5B C9B C8B 0.0
C10B C5B C9B C8B 180.0
La2 C5B C9B C8B 65.75(17)
C6B C5B C9B C14B 180.0
C10B C5B C9B C14B 0.0
La2 C5B C9B C14B -114.25(17)
C6B C5B C9B La2 -65.75(17)
C10B C5B C9B La2 114.25(17)
C1A La2 C9B C8B -177.0(2)
C2A La2 C9B C8B -99.9(2)
C7B La2 C9B C8B -38.01(5)
C19B La2 C9B C8B 43.5(3)
C15B La2 C9B C8B 92.4(2)
C18B La2 C9B C8B 42.74(18)
C8A La2 C9B C8B 15.1(3)
C9A La2 C9B C8B -64.4(16)
C16A La2 C9B C8B 87.40(15)
C16B La2 C9B C8B 94.83(17)
C7A La2 C9B C8B -16.48(17)
C1A La2 C9B C5B -62.86(19)
C2A La2 C9B C5B 14.2(2)
C7B La2 C9B C5B 76.08(8)
C19B La2 C9B C5B 157.6(3)
C15B La2 C9B C5B -153.5(2)
C8B La2 C9B C5B 114.09(8)
C18B La2 C9B C5B 156.83(18)
C8A La2 C9B C5B 129.2(3)
C9A La2 C9B C5B 49.7(16)
C16A La2 C9B C5B -158.50(15)
C16B La2 C9B C5B -151.07(17)
C7A La2 C9B C5B 97.62(16)
C1A La2 C9B C14B 61.26(19)
C2A La2 C9B C14B 138.35(19)
C7B La2 C9B C14B -159.8
C19B La2 C9B C14B -78.3(3)
C15B La2 C9B C14B -29.4(2)
C8B La2 C9B C14B -121.79(7)
C18B La2 C9B C14B -79.06(18)
C8A La2 C9B C14B -106.7(3)
C9A La2 C9B C14B 173.9(17)
C16A La2 C9B C14B -34.39(14)
C16B La2 C9B C14B -26.96(17)
C7A La2 C9B C14B -138.27(16)
C1A La2 C15A C19A 126.2(2)
C2A La2 C15A C19A 49.60(15)
C7B La2 C15A C19A -74.1(3)
C19B La2 C15A C19A -26.5(2)
C15B La2 C15A C19A -8.7(6)
C8B La2 C15A C19A -112.1(2)
C18B La2 C15A C19A -61.57(16)
C8A La2 C15A C19A -114.02(17)
C9A La2 C15A C19A -150.51(19)
C16A La2 C15A C19A -112.88(6)
C16B La2 C15A C19A -122.1(4)
C7A La2 C15A C19A -77.5(2)
C1A La2 C15A C16A -120.9(2)
C2A La2 C15A C16A 162.49(15)
C7B La2 C15A C16A 38.8(3)
C19B La2 C15A C16A 86.4(2)
C15B La2 C15A C16A 104.2(6)
C8B La2 C15A C16A 0.7(2)
C18B La2 C15A C16A 51.32(16)
C8A La2 C15A C16A -1.13(17)
C9A La2 C15A C16A -37.63(18)
C16B La2 C15A C16A -9.3(4)
C7A La2 C15A C16A 35.4(2)
C1A La2 C15A C20A 2.07(19)
C2A La2 C15A C20A -74.49(15)
C7B La2 C15A C20A 161.8(3)
C19B La2 C15A C20A -150.6(2)
C15B La2 C15A C20A -132.7(6)
C8B La2 C15A C20A 123.77(19)
C18B La2 C15A C20A 174.34(16)
C8A La2 C15A C20A 121.89(16)
C9A La2 C15A C20A 85.40(18)
C16A La2 C15A C20A 123.02(5)
C16B La2 C15A C20A 113.8(4)
C7A La2 C15A C20A 158.39(19)
C19A C15A C16A C17A 0.0
C20A C15A C16A C17A 180.0
La2 C15A C16A C17A -71.05(14)
C19A C15A C16A C21A 180.0
C20A C15A C16A C21A 0.0
La2 C15A C16A C21A 108.95(14)
C19A C15A C16A La2 71.05(14)
C20A C15A C16A La2 -108.94(14)
C1A La2 C16A C17A 170.4(2)
C2A La2 C16A C17A 90.74(19)
C7B La2 C16A C17A -46.73(17)
C19B La2 C16A C17A 47.93(18)
C15B La2 C16A C17A 88.6(2)
C8B La2 C16A C17A -66.98(15)
C18B La2 C16A C17A 6.9(2)
C8A La2 C16A C17A -68.45(14)
C9A La2 C16A C17A -94.23(14)
C16B La2 C16A C17A 134.8(9)
C7A La2 C16A C17A -42.36(14)
C1A La2 C16A C15A 57.9(2)
C2A La2 C16A C15A -21.72(19)
C7B La2 C16A C15A -159.19(18)
C19B La2 C16A C15A -64.53(17)
C15B La2 C16A C15A -23.9(2)
C8B La2 C16A C15A -179.44(15)
C18B La2 C16A C15A -105.6(2)
C8A La2 C16A C15A 179.08(14)
C9A La2 C16A C15A 153.30(14)
C16B La2 C16A C15A 22.3(9)
C7A La2 C16A C15A -154.83(15)
C1A La2 C16A C21A -65.8(2)
C2A La2 C16A C21A -145.47(18)
C7B La2 C16A C21A 77.06(17)
C19B La2 C16A C21A 171.72(17)
C15B La2 C16A C21A -147.6(2)
C8B La2 C16A C21A 56.81(14)
C18B La2 C16A C21A 130.7(2)
C8A La2 C16A C21A 55.33(13)
C9A La2 C16A C21A 29.56(13)
C16B La2 C16A C21A -101.5(9)
C7A La2 C16A C21A 81.42(14)
C15A C16A C17A C18A 0.0
C21A C16A C17A C18A 180.0
La2 C16A C17A C18A -70.98(14)
C15A C16A C17A C22A 180.0
C21A C16A C17A C22A 0.0
La2 C16A C17A C22A 109.02(14)
C15A C16A C17A La2 70.98(14)
C21A C16A C17A La2 -109.02(14)
C1A La2 C17A C16A -11.5(2)
C2A La2 C17A C16A -109.11(18)
C7B La2 C17A C16A 143.38(15)
C19B La2 C17A C16A -101.7(2)
C15B La2 C17A C16A -55.86(19)
C8B La2 C17A C16A 117.08(15)
C18B La2 C17A C16A -160.4(6)
C8A La2 C17A C16A 112.58(14)
C9A La2 C17A C16A 97.77(14)
C16B La2 C17A C16A -10.7(2)
C7A La2 C17A C16A 141.36(14)
C1A La2 C17A C18A 101.4(2)
C2A La2 C17A C18A 3.82(17)
C7B La2 C17A C18A -103.69(14)
C19B La2 C17A C18A 11.2(2)
C15B La2 C17A C18A 57.07(19)
C8B La2 C17A C18A -129.99(15)
C18B La2 C17A C18A -47.5(6)
C8A La2 C17A C18A -134.49(14)
C9A La2 C17A C18A -149.30(14)
C16A La2 C17A C18A 112.93(6)
C16B La2 C17A C18A 102.2(2)
C7A La2 C17A C18A -105.71(14)
C1A La2 C17A C22A -134.5(2)
C2A La2 C17A C22A 127.90(17)
C7B La2 C17A C22A 20.40(14)
C19B La2 C17A C22A 135.3(2)
C15B La2 C17A C22A -178.85(19)
C8B La2 C17A C22A -5.90(14)
C18B La2 C17A C22A 76.6(6)
C8A La2 C17A C22A -10.41(13)
C9A La2 C17A C22A -25.22(14)
C16A La2 C17A C22A -122.98(5)
C16B La2 C17A C22A -133.7(2)
C7A La2 C17A C22A 18.38(13)
C16A C17A C18A C19A 0.0
C22A C17A C18A C19A 180.0
La2 C17A C18A C19A -68.98(14)
C16A C17A C18A C23A 180.0
C22A C17A C18A C23A 0.0
La2 C17A C18A C23A 111.02(14)
C16A C17A C18A La2 68.98(14)
C22A C17A C18A La2 -111.02(14)
C1A La2 C18A C19A 15.8(2)
C2A La2 C18A C19A -63.03(15)
C7B La2 C18A C19A -160.24(15)
C19B La2 C18A C19A -16.7(10)
C15B La2 C18A C19A 25.6(2)
C8B La2 C18A C19A 168.31(15)
C18B La2 C18A C19A 142.6(4)
C8A La2 C18A C19A 161.64(14)
C9A La2 C18A C19A 155.71(18)
C16A La2 C18A C19A 76.46(6)
C16B La2 C18A C19A 64.95(17)
C7A La2 C18A C19A -170.14(13)
C1A La2 C18A C17A -97.9(2)
C2A La2 C18A C17A -176.76(15)
C7B La2 C18A C17A 86.03(15)
C19B La2 C18A C17A -130.5(10)
C15B La2 C18A C17A -88.1(2)
C8B La2 C18A C17A 54.57(15)
C18B La2 C18A C17A 28.8(4)
C8A La2 C18A C17A 47.91(14)
C9A La2 C18A C17A 41.98(18)
C16A La2 C18A C17A -37.3
C16B La2 C18A C17A -48.78(17)
C7A La2 C18A C17A 76.13(13)
C1A La2 C18A C23A 139.3(2)
C2A La2 C18A C23A 60.45(14)
C7B La2 C18A C23A -36.76(14)
C19B La2 C18A C23A 106.7(10)
C15B La2 C18A C23A 149.1(2)
C8B La2 C18A C23A -68.22(15)
C18B La2 C18A C23A -94.0(4)
C8A La2 C18A C23A -74.88(14)
C9A La2 C18A C23A -80.81(18)
C16A La2 C18A C23A -160.1
C16B La2 C18A C23A -171.57(17)
C7A La2 C18A C23A -46.66(13)
C17A C18A C19A C15A 0.0
C23A C18A C19A C15A 180.0
La2 C18A C19A C15A -67.84(14)
C17A C18A C19A C24A 180.0
C23A C18A C19A C24A 0.0
La2 C18A C19A C24A 112.16(14)
C17A C18A C19A La2 67.84(14)
C23A C18A C19A La2 -112.16(14)
C16A C15A C19A C18A 0.0
C20A C15A C19A C18A 180.0
La2 C15A C19A C18A 69.10(14)
C16A C15A C19A C24A 180.0
C20A C15A C19A C24A 0.0
La2 C15A C19A C24A -110.90(14)
C16A C15A C19A La2 -69.10(14)
C20A C15A C19A La2 110.90(14)
C1A La2 C19A C18A -166.84(18)
C2A La2 C19A C18A 115.79(15)
C7B La2 C19A C18A 27.5(2)
C19B La2 C19A C18A 6.8(4)
C15B La2 C19A C18A -105.8(5)
C8B La2 C19A C18A -16.3(2)
C18B La2 C19A C18A -17.69(18)
C8A La2 C19A C18A -24.26(19)
C9A La2 C19A C18A -50.9(3)
C16A La2 C19A C18A -76.40(6)
C16B La2 C19A C18A -87.39(19)
C7A La2 C19A C18A 11.98(16)
C1A La2 C19A C15A -53.14(18)
C2A La2 C19A C15A -130.51(15)
C7B La2 C19A C15A 141.2(2)
C19B La2 C19A C15A 120.5(4)
C15B La2 C19A C15A 7.9(5)
C8B La2 C19A C15A 97.4(2)
C18B La2 C19A C15A 96.01(18)
C8A La2 C19A C15A 89.44(19)
C9A La2 C19A C15A 62.8(3)
C16A La2 C19A C15A 37.3
C16B La2 C19A C15A 26.31(19)
C7A La2 C19A C15A 125.68(17)
C1A La2 C19A C24A 69.63(17)
C2A La2 C19A C24A -7.74(15)
C7B La2 C19A C24A -96.01(19)
C19B La2 C19A C24A -116.7(4)
C15B La2 C19A C24A 130.7(5)
C8B La2 C19A C24A -139.9(2)
C18B La2 C19A C24A -141.22(18)
C8A La2 C19A C24A -147.79(18)
C9A La2 C19A C24A -174.4(3)
C16A La2 C19A C24A 160.1
C16B La2 C19A C24A 149.08(19)
C7A La2 C19A C24A -111.55(16)
C1A La2 C15B C19B 160.5(2)
C2A La2 C15B C19B 81.82(18)
C7B La2 C15B C19B -21.2(3)
C8B La2 C15B C19B -65.4(3)
C18B La2 C15B C19B -37.27(5)
C8A La2 C15B C19B -70.2(2)
C9A La2 C15B C19B -104.7(3)
C16A La2 C15B C19B -99.9(2)
C16B La2 C15B C19B -112.89(8)
C7A La2 C15B C19B -32.3(2)
C1A La2 C15B C16B -86.6(2)
C2A La2 C15B C16B -165.29(18)
C7B La2 C15B C16B 91.7(3)
C19B La2 C15B C16B 112.89(8)
C8B La2 C15B C16B 47.5(3)
C18B La2 C15B C16B 75.62(9)
C8A La2 C15B C16B 42.7(2)
C9A La2 C15B C16B 8.2(3)
C16A La2 C15B C16B 13.0(2)
C7A La2 C15B C16B 80.6(2)
C1A La2 C15B C20B 37.4(2)
C2A La2 C15B C20B -41.24(17)
C7B La2 C15B C20B -144.2(3)
C19B La2 C15B C20B -123.06(7)
C8B La2 C15B C20B 171.6(2)
C18B La2 C15B C20B -160.3
C8A La2 C15B C20B 166.8(2)
C9A La2 C15B C20B 132.2(3)
C16A La2 C15B C20B 137.0(2)
C16B La2 C15B C20B 124.05(7)
C7A La2 C15B C20B -155.3(2)
C19B C15B C16B C17B 0.0
C20B C15B C16B C17B 180.0
La2 C15B C16B C17B -69.2(2)
C19B C15B C16B C21B 180.0
C20B C15B C16B C21B 0.0
La2 C15B C16B C21B 110.8(2)
C19B C15B C16B La2 69.2(2)
C20B C15B C16B La2 -110.8(2)
C1A La2 C16B C17B -153.5(2)
C2A La2 C16B C17B 130.9(2)
C7B La2 C16B C17B -10.7(3)
C19B La2 C16B C17B 76.34(9)
C15B La2 C16B C17B 113.81(9)
C8B La2 C16B C17B -31.83(19)
C18B La2 C16B C17B 36.53(6)
C8A La2 C16B C17B -32.89(18)
C9A La2 C16B C17B -61.16(18)
C16A La2 C16B C17B -9.0(9)
C7A La2 C16B C17B -5.9(2)
C1A La2 C16B C15B 92.7(2)
C2A La2 C16B C15B 17.1(2)
C7B La2 C16B C15B -124.5(3)
C19B La2 C16B C15B -37.47(6)
C8B La2 C16B C15B -145.6(2)
C18B La2 C16B C15B -77.28(9)
C8A La2 C16B C15B -146.70(18)
C9A La2 C16B C15B -174.97(19)
C16A La2 C16B C15B -122.8(9)
C7A La2 C16B C15B -119.7(2)
C1A La2 C16B C21B -29.8(2)
C2A La2 C16B C21B -105.5(2)
C7B La2 C16B C21B 113.0(2)
C19B La2 C16B C21B -160.0
C15B La2 C16B C21B -122.53(8)
C8B La2 C16B C21B 91.83(19)
C18B La2 C16B C21B 160.2
C8A La2 C16B C21B 90.77(17)
C9A La2 C16B C21B 62.50(18)
C16A La2 C16B C21B 114.7(9)
C7A La2 C16B C21B 117.80(19)
C15B C16B C17B C18B 0.0
C21B C16B C17B C18B 180.0
La2 C16B C17B C18B -67.3(2)
C15B C16B C17B C22B 180.0
C21B C16B C17B C22B 0.0
La2 C16B C17B C22B 112.7(2)
C15B C16B C17B La2 67.3(2)
C21B C16B C17B La2 -112.7(2)
C1A La2 C17B C16B 29.1(3)
C2A La2 C17B C16B -68.7(3)
C7B La2 C17B C16B 172.34(19)
C19B La2 C17B C16B -76.94(9)
C15B La2 C17B C16B -36.88(6)
C8B La2 C17B C16B 150.92(19)
C18B La2 C17B C16B -114.14(9)
C8A La2 C17B C16B 148.05(18)
C9A La2 C17B C16B 127.86(17)
C16A La2 C17B C16B 3.9(4)
C7A La2 C17B C16B 174.97(18)
C1A La2 C17B C18B 143.2(3)
C2A La2 C17B C18B 45.4(3)
C7B La2 C17B C18B -73.52(18)
C19B La2 C17B C18B 37.21(6)
C15B La2 C17B C18B 77.26(10)
C8B La2 C17B C18B -94.93(18)
C8A La2 C17B C18B -97.80(18)
C9A La2 C17B C18B -117.99(17)
C16A La2 C17B C18B 118.1(4)
C16B La2 C17B C18B 114.14(9)
C7A La2 C17B C18B -70.89(17)
C1A La2 C17B C22B -94.0(3)
C2A La2 C17B C22B 168.1(2)
C7B La2 C17B C22B 49.21(18)
C19B La2 C17B C22B 159.9
C15B La2 C17B C22B -160.0
C8B La2 C17B C22B 27.80(17)
C18B La2 C17B C22B 122.73(8)
C8A La2 C17B C22B 24.93(17)
C9A La2 C17B C22B 4.74(16)
C16A La2 C17B C22B -119.2(4)
C16B La2 C17B C22B -123.12(8)
C7A La2 C17B C22B 51.84(17)
C16B C17B C18B C19B 0.0
C22B C17B C18B C19B 180.0
La2 C17B C18B C19B -67.9(2)
C16B C17B C18B C23B 180.0
C22B C17B C18B C23B 0.0
La2 C17B C18B C23B 112.1(2)
C16B C17B C18B La2 67.9(2)
C22B C17B C18B La2 -112.1(2)
C1A La2 C18B C19B 62.9(3)
C2A La2 C18B C19B -33.85(19)
C7B La2 C18B C19B -133.44(18)
C15B La2 C18B C19B 37.48(6)
C8B La2 C18B C19B -161.90(18)
C8A La2 C18B C19B -167.65(17)
C9A La2 C18B C19B -175.81(18)
C16A La2 C18B C19B 86.29(19)
C16B La2 C18B C19B 76.99(9)
C7A La2 C18B C19B -138.72(18)
C1A La2 C18B C17B -50.5(3)
C2A La2 C18B C17B -147.23(19)
C7B La2 C18B C17B 113.18(18)
C19B La2 C18B C17B -113.37(8)
C15B La2 C18B C17B -75.89(9)
C8B La2 C18B C17B 84.73(18)
C8A La2 C18B C17B 78.97(18)
C9A La2 C18B C17B 70.81(17)
C16A La2 C18B C17B -27.1(2)
C16B La2 C18B C17B -36.38(6)
C7A La2 C18B C17B 107.91(18)
C1A La2 C18B C23B -174.5(3)
C2A La2 C18B C23B 88.80(18)
C7B La2 C18B C23B -10.79(17)
C19B La2 C18B C23B 122.66(8)
C15B La2 C18B C23B 160.1
C8B La2 C18B C23B -39.24(17)
C8A La2 C18B C23B -44.99(17)
C9A La2 C18B C23B -53.16(17)
C16A La2 C18B C23B -151.1(2)
C16B La2 C18B C23B -160.4
C7A La2 C18B C23B -16.06(17)
C17B C18B C19B C15B 0.0
C23B C18B C19B C15B 180.0
La2 C18B C19B C15B -70.2(2)
C17B C18B C19B C24B 180.0
C23B C18B C19B C24B 0.0
La2 C18B C19B C24B 109.8(2)
C17B C18B C19B La2 70.2(2)
C23B C18B C19B La2 -109.8(2)
C16B C15B C19B C18B 0.0
C20B C15B C19B C18B 180.0
La2 C15B C19B C18B 71.0(2)
C16B C15B C19B C24B 180.0
C20B C15B C19B C24B 0.0
La2 C15B C19B C24B -109.0(2)
C16B C15B C19B La2 -71.0(2)
C20B C15B C19B La2 109.0(2)
C1A La2 C19B C18B -134.7(2)
C2A La2 C19B C18B 149.08(18)
C7B La2 C19B C18B 54.07(18)
C15B La2 C19B C18B -112.67(8)
C8B La2 C19B C18B 20.7(2)
C8A La2 C19B C18B 13.57(19)
C9A La2 C19B C18B 6.4(3)
C16A La2 C19B C18B -63.95(16)
C16B La2 C19B C18B -75.68(8)
C7A La2 C19B C18B 42.62(17)
C1A La2 C19B C15B -22.0(2)
C2A La2 C19B C15B -98.25(18)
C7B La2 C19B C15B 166.73(19)
C8B La2 C19B C15B 133.3(2)
C18B La2 C19B C15B 112.67(8)
C8A La2 C19B C15B 126.23(19)
C9A La2 C19B C15B 119.0(3)
C16A La2 C19B C15B 48.72(17)
C16B La2 C19B C15B 36.99(5)
C7A La2 C19B C15B 155.29(17)
C1A La2 C19B C24B 101.4(2)
C2A La2 C19B C24B 25.21(17)
C7B La2 C19B C24B -69.81(18)
C15B La2 C19B C24B 123.46(7)
C8B La2 C19B C24B -103.21(19)
C18B La2 C19B C24B -123.87(7)
C8A La2 C19B C24B -110.30(18)
C9A La2 C19B C24B -117.5(3)
C16A La2 C19B C24B 172.18(17)
C16B La2 C19B C24B 160.5
C7A La2 C19B C24B -81.25(16)
